data_7701730
loop_
_publ_author_name
'Titov, Aleksei A.'
'Filippov, Oleg A.'
'Smol'yakov, Alexander F.'
'Averin, Aleksey A.'
'Shubina, Elena S.'

_publ_section_title
;
 Synthesis, structures and luminescence of multinuclear silver(i)
 pyrazolate adducts with 1,10-phenanthroline derivatives.
;
_journal_issue 23
_journal_name_full 'Dalton transactions (Cambridge, England : 2003)'
_journal_page_first 8410
_journal_page_last 8417
_journal_paper_doi 10.1039/c9dt01355e
_journal_volume 48
_journal_year 2019
_chemical_formula_moiety 'C52 H40 Ag N4, C30 H6 Ag5 F36 N12'
_chemical_formula_sum 'C82 H46 Ag6 F36 N16'
_chemical_formula_weight 2586.57
_space_group_crystal_system triclinic
_space_group_IT_number 2
_space_group_name_Hall '-P 1'
_space_group_name_H-M_alt 'P -1'
_atom_sites_solution_hydrogens geom
_atom_sites_solution_primary dual
_audit_creation_date 2019-03-29
_audit_creation_method
;
Olex2 1.2
(compiled 2018.05.29 svn.r3508 for OlexSys, GUI svn.r5506)
;
_audit_update_record
;
2019-03-29 deposited with the CCDC.	2019-05-07 downloaded from the CCDC.
;
_cell_angle_alpha 79.6540(10)
_cell_angle_beta 81.7590(10)
_cell_angle_gamma 87.1010(10)
_cell_formula_units_Z 4
_cell_length_a 14.3696(5)
_cell_length_b 16.7297(6)
_cell_length_c 38.1790(13)
_cell_measurement_reflns_used 9844
_cell_measurement_temperature 120
_cell_measurement_theta_max 28.33
_cell_measurement_theta_min 2.222
_cell_volume 8932.8(5)
_computing_cell_refinement 'SAINT v8.34A (Bruker, 2013)'
_computing_data_reduction 'SAINT v8.34A (Bruker, 2013)'
_computing_molecular_graphics 'Olex2 (Dolomanov et al., 2009)'
_computing_publication_material 'Olex2 (Dolomanov et al., 2009)'
_computing_structure_refinement 'XL (Sheldrick, 2008)'
_computing_structure_solution 'ShelXD (Sheldrick, 2008)'
_diffrn_ambient_temperature 120
_diffrn_detector_area_resol_mean 8
_diffrn_measured_fraction_theta_full 1.000
_diffrn_measured_fraction_theta_max 0.995
_diffrn_measurement_device_type 'Bruker APEX-II CCD'
_diffrn_measurement_method '\f and \w scans'
_diffrn_radiation_monochromator graphite
_diffrn_radiation_type MoK\a
_diffrn_radiation_wavelength 0.71073
_diffrn_reflns_av_R_equivalents 0.0443
_diffrn_reflns_av_unetI/netI 0.0613
_diffrn_reflns_Laue_measured_fraction_full 1.000
_diffrn_reflns_Laue_measured_fraction_max 0.995
_diffrn_reflns_limit_h_max 20
_diffrn_reflns_limit_h_min -20
_diffrn_reflns_limit_k_max 23
_diffrn_reflns_limit_k_min -24
_diffrn_reflns_limit_l_max 52
_diffrn_reflns_limit_l_min -54
_diffrn_reflns_number 138385
_diffrn_reflns_point_group_measured_fraction_full 1.000
_diffrn_reflns_point_group_measured_fraction_max 0.995
_diffrn_reflns_theta_full 25.242
_diffrn_reflns_theta_max 30.659
_diffrn_reflns_theta_min 1.432
_diffrn_standards_number 0
_exptl_absorpt_coefficient_mu 1.419
_exptl_absorpt_correction_T_max 0.7461
_exptl_absorpt_correction_T_min 0.6104
_exptl_absorpt_correction_type multi-scan
_exptl_absorpt_process_details
'SADABS-2008/1 (Bruker,2008) was used for absorption correction. wR2(int) was 0.0887 before and 0.0453 after correction. The Ratio of minimum to maximum transmission is 0.8181. The \l/2 correction factor is 0.0015.'
_exptl_crystal_colour orange
_exptl_crystal_colour_primary orange
_exptl_crystal_density_diffrn 1.923
_exptl_crystal_description prism
_exptl_crystal_F_000 5024
_exptl_crystal_size_max 0.28
_exptl_crystal_size_mid 0.25
_exptl_crystal_size_min 0.18
_refine_diff_density_max 1.951
_refine_diff_density_min -1.254
_refine_diff_density_rms 0.119
_refine_ls_extinction_method none
_refine_ls_goodness_of_fit_ref 1.012
_refine_ls_hydrogen_treatment constr
_refine_ls_matrix_type full
_refine_ls_number_parameters 2529
_refine_ls_number_reflns 55006
_refine_ls_number_restraints 0
_refine_ls_restrained_S_all 1.012
_refine_ls_R_factor_all 0.0732
_refine_ls_R_factor_gt 0.0438
_refine_ls_shift/su_max 0.002
_refine_ls_shift/su_mean 0.000
_refine_ls_structure_factor_coef Fsqd
_refine_ls_weighting_details 'w=1/[\s^2^(Fo^2^)+(0.0344P)^2^+7.4975P] where P=(Fo^2^+2Fc^2^)/3'
_refine_ls_weighting_scheme calc
_refine_ls_wR_factor_gt 0.0866
_refine_ls_wR_factor_ref 0.0984
_reflns_Friedel_coverage 0.000
_reflns_number_gt 38738
_reflns_number_total 55006
_reflns_threshold_expression 'I > 2\s(I)'
_cod_data_source_file c9dt01355e2.cif
_cod_data_source_block a_CCDC1
_cod_database_code 7701730
_shelxl_version_number 2014/6
_shelx_space_group_comment
;
The symmetry employed for this shelxl refinement is uniquely defined
by the following loop, which should always be used as a source of
symmetry information in preference to the above space-group names.
They are only intended as comments.
;
_olex2_refinement_description
;
1. Fixed Uiso
 At 1.2 times of:
  All C(H) groups
 At 1.5 times of:
  All C(H,H,H) groups
2.a Aromatic/amide H refined with riding coordinates:
 C2A(H2A), C5A(H5A), C6A(H6A), C9A(H9A), C16A(H16A), C17A(H17A), C18A(H18A),
 C19A(H19A), C20A(H20A), C22A(H22A), C23A(H23A), C24A(H24A), C25A(H25A),
 C26A(H26A), C28A(H28A), C31A(H31A), C32A(H32A), C35A(H35A), C42A(H42A),
 C43A(H43A), C44A(H44A), C45A(H45A), C46A(H46A), C48A(H48A), C49A(H49A),
 C50A(H50A), C51A(H51A), C52A(H52A), C2B(H2B), C5B(H5B), C6B(H6B), C9B(H9B),
 C16B(H16B), C17B(H17B), C18B(H18B), C19B(H19B), C20B(H20B), C22B(H22B),
 C23B(H23B), C24B(H24B), C25B(H25B), C26B(H26B), C28B(H28B), C31B(H31B),
 C32B(H32B), C35B(H35B), C42B(H42B), C43B(H43B), C44B(H44B), C45B(H45B),
 C46B(H46B), C48B(H48B), C49B(H49B), C50B(H50B), C51B(H51B), C52B(H52B),
 C54A(H54A), C57A(H57A), C60A(H60A), C63A(H63A), C66A(H66A), C69A(H69A),
 C54B(H54B), C57B(H57B), C60B(H60B), C63B(H63B), C66B(H66B), C69B(H69B)
2.b Idealised Me refined as rotating group:
 C13A(H13A,H13B,H13C), C14A(H14A,H14B,H14C), C39A(H39A,H39B,H39C), C40A(H40A,
 H40B,H40C), C13B(H13D,H13E,H13F), C14B(H14D,H14E,H14F), C39B(H39D,H39E,H39F),
 C40B(H40D,H40E,H40F)
;
_olex2_submission_special_instructions 'No special instructions were received'

loop_
_space_group_symop_operation_xyz
'x, y, z'
'-x, -y, -z'

loop_
_atom_site_label
_atom_site_type_symbol
_atom_site_fract_x
_atom_site_fract_y
_atom_site_fract_z
_atom_site_U_iso_or_equiv
_atom_site_adp_type
_atom_site_occupancy
_atom_site_site_symmetry_order
_atom_site_calc_flag
_atom_site_refinement_flags_posn
Ag1A Ag 0.16621(2) 0.88567(2) 0.22280(2) 0.02179(5) Uani 1 1 d .
N1A N 0.28749(17) 0.91186(14) 0.17459(7) 0.0155(5) Uani 1 1 d .
N2A N 0.09885(18) 0.92972(15) 0.17196(7) 0.0184(5) Uani 1 1 d .
N3A N 0.14240(17) 0.76298(15) 0.26295(7) 0.0168(5) Uani 1 1 d .
N4A N 0.16863(17) 0.91175(15) 0.27913(7) 0.0165(5) Uani 1 1 d .
C1A C 0.3792(2) 0.89885(18) 0.17606(8) 0.0180(6) Uani 1 1 d .
C2A C 0.4452(2) 0.90400(18) 0.14485(8) 0.0186(6) Uani 1 1 d .
H2A H 0.5082 0.8914 0.1469 0.022 Uiso 1 1 calc R
C3A C 0.4180(2) 0.92730(17) 0.11141(8) 0.0172(6) Uani 1 1 d .
C4A C 0.3207(2) 0.94561(17) 0.10947(8) 0.0155(6) Uani 1 1 d .
C5A C 0.2841(2) 0.97060(18) 0.07602(8) 0.0197(6) Uani 1 1 d .
H5A H 0.3250 0.9762 0.0546 0.024 Uiso 1 1 calc R
C6A C 0.1907(2) 0.98610(19) 0.07525(8) 0.0209(6) Uani 1 1 d .
H6A H 0.1692 1.0046 0.0533 0.025 Uiso 1 1 calc R
C7A C 0.1248(2) 0.97470(17) 0.10732(8) 0.0164(6) Uani 1 1 d .
C8A C 0.0261(2) 0.98672(19) 0.10729(9) 0.0199(6) Uani 1 1 d .
C9A C -0.0315(2) 0.9666(2) 0.13945(9) 0.0276(8) Uani 1 1 d .
H9A H -0.0963 0.9723 0.1400 0.033 Uiso 1 1 calc R
C10A C 0.0062(2) 0.9377(2) 0.17141(9) 0.0270(7) Uani 1 1 d .
C11A C 0.2579(2) 0.93431(17) 0.14171(8) 0.0147(6) Uani 1 1 d .
C12A C 0.1575(2) 0.94679(17) 0.14055(8) 0.0152(6) Uani 1 1 d .
C13A C 0.4109(2) 0.8818(2) 0.21259(9) 0.0237(7) Uani 1 1 d .
H13A H 0.4281 0.9317 0.2188 0.036 Uiso 1 1 calc GR
H13B H 0.4643 0.8449 0.2123 0.036 Uiso 1 1 calc GR
H13C H 0.3607 0.8579 0.2301 0.036 Uiso 1 1 calc GR
C14A C -0.0566(3) 0.9170(3) 0.20638(10) 0.0475(12) Uani 1 1 d .
H14A H -0.0259 0.8766 0.2223 0.071 Uiso 1 1 calc GR
H14B H -0.1144 0.8961 0.2023 0.071 Uiso 1 1 calc GR
H14C H -0.0699 0.9649 0.2170 0.071 Uiso 1 1 calc GR
C15A C 0.4900(2) 0.9307(2) 0.07886(9) 0.0220(7) Uani 1 1 d .
C16A C 0.5389(2) 0.8598(2) 0.07206(10) 0.0273(7) Uani 1 1 d .
H16A H 0.5248 0.8106 0.0873 0.033 Uiso 1 1 calc R
C17A C 0.6084(3) 0.8622(3) 0.04266(10) 0.0339(9) Uani 1 1 d .
H17A H 0.6399 0.8146 0.0380 0.041 Uiso 1 1 calc R
C18A C 0.6310(3) 0.9350(3) 0.02040(10) 0.0366(9) Uani 1 1 d .
H18A H 0.6784 0.9365 0.0010 0.044 Uiso 1 1 calc R
C19A C 0.5833(3) 1.0058(2) 0.02698(10) 0.0338(8) Uani 1 1 d .
H19A H 0.5989 1.0549 0.0121 0.041 Uiso 1 1 calc R
C20A C 0.5120(2) 1.0037(2) 0.05582(9) 0.0277(7) Uani 1 1 d .
H20A H 0.4789 1.0512 0.0598 0.033 Uiso 1 1 calc R
C21A C -0.0166(2) 1.0221(2) 0.07424(9) 0.0235(7) Uani 1 1 d .
C22A C -0.0731(4) 0.9776(3) 0.05959(13) 0.0550(13) Uani 1 1 d .
H22A H -0.0835 0.9234 0.0696 0.066 Uiso 1 1 calc R
C23A C -0.1151(4) 1.0136(4) 0.02967(14) 0.0768(19) Uani 1 1 d .
H23A H -0.1518 0.9824 0.0194 0.092 Uiso 1 1 calc R
C24A C -0.1036(3) 1.0924(3) 0.01541(12) 0.0544(13) Uani 1 1 d .
H24A H -0.1318 1.1156 -0.0046 0.065 Uiso 1 1 calc R
C25A C -0.0494(4) 1.1384(3) 0.03082(13) 0.0673(16) Uani 1 1 d .
H25A H -0.0430 1.1936 0.0218 0.081 Uiso 1 1 calc R
C26A C -0.0044(4) 1.1028(3) 0.05986(12) 0.0535(13) Uani 1 1 d .
H26A H 0.0340 1.1336 0.0696 0.064 Uiso 1 1 calc R
C27A C 0.1306(2) 0.69067(19) 0.25449(8) 0.0191(6) Uani 1 1 d .
C28A C 0.1267(2) 0.61917(19) 0.28031(9) 0.0204(6) Uani 1 1 d .
H28A H 0.1215 0.5694 0.2732 0.025 Uiso 1 1 calc R
C29A C 0.1306(2) 0.62158(18) 0.31583(8) 0.0178(6) Uani 1 1 d .
C30A C 0.1401(2) 0.69963(17) 0.32550(8) 0.0154(6) Uani 1 1 d .
C31A C 0.1489(2) 0.70917(18) 0.36131(8) 0.0181(6) Uani 1 1 d .
H31A H 0.1436 0.6640 0.3796 0.022 Uiso 1 1 calc R
C32A C 0.1648(2) 0.78253(18) 0.36912(8) 0.0185(6) Uani 1 1 d .
H32A H 0.1722 0.7865 0.3925 0.022 Uiso 1 1 calc R
C33A C 0.1704(2) 0.85423(18) 0.34215(8) 0.0162(6) Uani 1 1 d .
C34A C 0.1866(2) 0.93276(18) 0.34930(8) 0.0165(6) Uani 1 1 d .
C35A C 0.1931(2) 0.99634(18) 0.32096(8) 0.0195(6) Uani 1 1 d .
H35A H 0.2047 1.0480 0.3249 0.023 Uiso 1 1 calc R
C36A C 0.1827(2) 0.98507(18) 0.28612(8) 0.0190(6) Uani 1 1 d .
C37A C 0.14762(19) 0.76761(17) 0.29790(8) 0.0145(6) Uani 1 1 d .
C38A C 0.16271(19) 0.84677(17) 0.30648(8) 0.0144(6) Uani 1 1 d .
C39A C 0.1177(2) 0.6886(2) 0.21629(9) 0.0267(7) Uani 1 1 d .
H39A H 0.0518 0.6914 0.2142 0.040 Uiso 1 1 calc GR
H39B H 0.1448 0.6390 0.2096 0.040 Uiso 1 1 calc GR
H39C H 0.1482 0.7341 0.2007 0.040 Uiso 1 1 calc GR
C40A C 0.1844(3) 1.0553(2) 0.25568(9) 0.0285(8) Uani 1 1 d .
H40A H 0.2298 1.0443 0.2360 0.043 Uiso 1 1 calc GR
H40B H 0.2012 1.1035 0.2635 0.043 Uiso 1 1 calc GR
H40C H 0.1233 1.0633 0.2480 0.043 Uiso 1 1 calc GR
C41A C 0.1308(2) 0.54597(18) 0.34295(9) 0.0203(6) Uani 1 1 d .
C42A C 0.1988(2) 0.48503(19) 0.33751(10) 0.0228(7) Uani 1 1 d .
H42A H 0.2412 0.4912 0.3164 0.027 Uiso 1 1 calc R
C43A C 0.2037(2) 0.4156(2) 0.36315(10) 0.0280(8) Uani 1 1 d .
H43A H 0.2501 0.3761 0.3595 0.034 Uiso 1 1 calc R
C44A C 0.1399(2) 0.4048(2) 0.39425(10) 0.0276(8) Uani 1 1 d .
H44A H 0.1436 0.3583 0.4115 0.033 Uiso 1 1 calc R
C45A C 0.0703(2) 0.4636(2) 0.39958(10) 0.0265(7) Uani 1 1 d .
H45A H 0.0263 0.4558 0.4202 0.032 Uiso 1 1 calc R
C46A C 0.0660(2) 0.53390(19) 0.37428(9) 0.0232(7) Uani 1 1 d .
H46A H 0.0196 0.5734 0.3782 0.028 Uiso 1 1 calc R
C47A C 0.1962(2) 0.94644(18) 0.38588(8) 0.0185(6) Uani 1 1 d .
C48A C 0.1271(2) 0.9219(2) 0.41512(9) 0.0220(7) Uani 1 1 d .
H48A H 0.0741 0.8961 0.4117 0.026 Uiso 1 1 calc R
C49A C 0.1372(2) 0.9359(2) 0.44927(9) 0.0275(7) Uani 1 1 d .
H49A H 0.0913 0.9189 0.4686 0.033 Uiso 1 1 calc R
C50A C 0.2152(3) 0.9751(2) 0.45437(10) 0.0320(8) Uani 1 1 d .
H50A H 0.2216 0.9848 0.4771 0.038 Uiso 1 1 calc R
C51A C 0.2834(3) 0.9999(2) 0.42585(10) 0.0346(9) Uani 1 1 d .
H51A H 0.3359 1.0261 0.4294 0.041 Uiso 1 1 calc R
C52A C 0.2740(2) 0.9860(2) 0.39178(10) 0.0286(8) Uani 1 1 d .
H52A H 0.3203 1.0034 0.3726 0.034 Uiso 1 1 calc R
Ag1B Ag 0.65364(2) -0.28059(2) 0.26560(2) 0.02612(6) Uani 1 1 d .
N1B N 0.54470(18) -0.32059(16) 0.31520(7) 0.0196(5) Uani 1 1 d .
N2B N 0.73292(17) -0.30725(15) 0.31527(7) 0.0167(5) Uani 1 1 d .
N3B N 0.68282(19) -0.31184(16) 0.20954(7) 0.0211(6) Uani 1 1 d .
N4B N 0.66763(18) -0.15729(16) 0.22420(7) 0.0208(6) Uani 1 1 d .
C1B C 0.4534(2) -0.3281(2) 0.31456(9) 0.0234(7) Uani 1 1 d .
C2B C 0.3895(2) -0.3415(2) 0.34635(9) 0.0226(7) Uani 1 1 d .
H2B H 0.3261 -0.3465 0.3449 0.027 Uiso 1 1 calc R
C3B C 0.4183(2) -0.34738(18) 0.37944(9) 0.0195(6) Uani 1 1 d .
C4B C 0.5171(2) -0.34453(18) 0.38054(8) 0.0185(6) Uani 1 1 d .
C5B C 0.5569(2) -0.35683(19) 0.41351(9) 0.0202(6) Uani 1 1 d .
H5B H 0.5175 -0.3671 0.4353 0.024 Uiso 1 1 calc R
C6B C 0.6507(2) -0.35384(19) 0.41354(8) 0.0204(6) Uani 1 1 d .
H6B H 0.6747 -0.3623 0.4353 0.024 Uiso 1 1 calc R
C7B C 0.7139(2) -0.33794(18) 0.38061(8) 0.0168(6) Uani 1 1 d .
C8B C 0.8131(2) -0.33112(18) 0.37925(8) 0.0175(6) Uani 1 1 d .
C9B C 0.8661(2) -0.31138(18) 0.34621(9) 0.0191(6) Uani 1 1 d .
H9B H 0.9304 -0.3046 0.3449 0.023 Uiso 1 1 calc R
C10B C 0.8252(2) -0.30114(17) 0.31437(8) 0.0178(6) Uani 1 1 d .
C11B C 0.5768(2) -0.33014(17) 0.34758(8) 0.0168(6) Uani 1 1 d .
C12B C 0.6774(2) -0.32504(17) 0.34765(8) 0.0163(6) Uani 1 1 d .
C13B C 0.4196(3) -0.3226(2) 0.27874(9) 0.0330(8) Uani 1 1 d .
H13D H 0.4663 -0.2969 0.2601 0.049 Uiso 1 1 calc GR
H13E H 0.3619 -0.2912 0.2785 0.049 Uiso 1 1 calc GR
H13F H 0.4092 -0.3763 0.2747 0.049 Uiso 1 1 calc GR
C14B C 0.8835(2) -0.2841(2) 0.27818(9) 0.0252(7) Uani 1 1 d .
H14D H 0.9025 -0.3344 0.2702 0.038 Uiso 1 1 calc GR
H14E H 0.9382 -0.2550 0.2798 0.038 Uiso 1 1 calc GR
H14F H 0.8470 -0.2519 0.2613 0.038 Uiso 1 1 calc GR
C15B C 0.3480(2) -0.3556(2) 0.41211(8) 0.0197(6) Uani 1 1 d .
C16B C 0.2841(2) -0.4183(2) 0.41965(9) 0.0237(7) Uani 1 1 d .
H16B H 0.2876 -0.4568 0.4046 0.028 Uiso 1 1 calc R
C17B C 0.2155(3) -0.4238(2) 0.44924(10) 0.0322(8) Uani 1 1 d .
H17B H 0.1733 -0.4661 0.4542 0.039 Uiso 1 1 calc R
C18B C 0.2095(3) -0.3664(3) 0.47158(10) 0.0358(9) Uani 1 1 d .
H18B H 0.1632 -0.3701 0.4915 0.043 Uiso 1 1 calc R
C19B C 0.2722(3) -0.3037(2) 0.46430(10) 0.0331(8) Uani 1 1 d .
H19B H 0.2676 -0.2649 0.4792 0.040 Uiso 1 1 calc R
C20B C 0.3415(2) -0.2984(2) 0.43502(9) 0.0278(7) Uani 1 1 d .
H20B H 0.3842 -0.2566 0.4305 0.033 Uiso 1 1 calc R
C21B C 0.8597(2) -0.34459(19) 0.41228(9) 0.0192(6) Uani 1 1 d .
C22B C 0.8512(2) -0.4180(2) 0.43616(9) 0.0255(7) Uani 1 1 d .
H22B H 0.8153 -0.4590 0.4318 0.031 Uiso 1 1 calc R
C23B C 0.8965(3) -0.4300(2) 0.46670(10) 0.0344(9) Uani 1 1 d .
H23B H 0.8913 -0.4793 0.4825 0.041 Uiso 1 1 calc R
C24B C 0.9489(3) -0.3690(2) 0.47357(10) 0.0360(9) Uani 1 1 d .
H24B H 0.9780 -0.3768 0.4942 0.043 Uiso 1 1 calc R
C25B C 0.9579(3) -0.2967(2) 0.44983(11) 0.0377(9) Uani 1 1 d .
H25B H 0.9937 -0.2559 0.4544 0.045 Uiso 1 1 calc R
C26B C 0.9140(2) -0.2839(2) 0.41911(10) 0.0277(7) Uani 1 1 d .
H26B H 0.9209 -0.2350 0.4031 0.033 Uiso 1 1 calc R
C27B C 0.6837(2) -0.3872(2) 0.20264(9) 0.0261(7) Uani 1 1 d .
C28B C 0.6932(2) -0.4030(2) 0.16740(9) 0.0268(7) Uani 1 1 d .
H28B H 0.6905 -0.4562 0.1636 0.032 Uiso 1 1 calc R
C29B C 0.7062(2) -0.34071(19) 0.13850(9) 0.0212(6) Uani 1 1 d .
C30B C 0.7107(2) -0.26037(19) 0.14518(8) 0.0199(6) Uani 1 1 d .
C31B C 0.7284(2) -0.19138(19) 0.11759(9) 0.0221(7) Uani 1 1 d .
H31B H 0.7417 -0.1992 0.0939 0.027 Uiso 1 1 calc R
C32B C 0.7266(2) -0.1152(2) 0.12459(9) 0.0225(7) Uani 1 1 d .
H32B H 0.7399 -0.0719 0.1058 0.027 Uiso 1 1 calc R
C33B C 0.7043(2) -0.09970(18) 0.16067(8) 0.0186(6) Uani 1 1 d .
C34B C 0.6969(2) -0.02017(19) 0.16931(9) 0.0211(7) Uani 1 1 d .
C35B C 0.6768(2) -0.0137(2) 0.20490(9) 0.0267(7) Uani 1 1 d .
H35B H 0.6735 0.0375 0.2113 0.032 Uiso 1 1 calc R
C36B C 0.6610(2) -0.0824(2) 0.23195(9) 0.0257(7) Uani 1 1 d .
C37B C 0.6946(2) -0.24872(19) 0.18140(8) 0.0179(6) Uani 1 1 d .
C38B C 0.6892(2) -0.16667(19) 0.18918(8) 0.0180(6) Uani 1 1 d .
C39B C 0.6722(3) -0.4563(2) 0.23429(10) 0.0403(10) Uani 1 1 d .
H39D H 0.6999 -0.4423 0.2537 0.060 Uiso 1 1 calc GR
H39E H 0.7029 -0.5045 0.2274 0.060 Uiso 1 1 calc GR
H39F H 0.6065 -0.4660 0.2419 0.060 Uiso 1 1 calc GR
C40B C 0.6323(4) -0.0748(3) 0.27052(10) 0.0474(11) Uani 1 1 d .
H40D H 0.5654 -0.0660 0.2749 0.071 Uiso 1 1 calc GR
H40E H 0.6634 -0.0298 0.2757 0.071 Uiso 1 1 calc GR
H40F H 0.6497 -0.1239 0.2857 0.071 Uiso 1 1 calc GR
C41B C 0.7094(2) -0.35802(19) 0.10134(9) 0.0237(7) Uani 1 1 d .
C42B C 0.6283(3) -0.3821(2) 0.09086(10) 0.0341(8) Uani 1 1 d .
H42B H 0.5725 -0.3846 0.1067 0.041 Uiso 1 1 calc R
C43B C 0.6292(3) -0.4022(3) 0.05729(11) 0.0439(10) Uani 1 1 d .
H43B H 0.5740 -0.4174 0.0505 0.053 Uiso 1 1 calc R
C44B C 0.7115(3) -0.3998(2) 0.03400(11) 0.0431(11) Uani 1 1 d .
H44B H 0.7126 -0.4151 0.0117 0.052 Uiso 1 1 calc R
C45B C 0.7927(3) -0.3746(3) 0.04371(11) 0.0421(10) Uani 1 1 d .
H45B H 0.8482 -0.3720 0.0277 0.051 Uiso 1 1 calc R
C46B C 0.7916(3) -0.3531(2) 0.07744(10) 0.0333(8) Uani 1 1 d .
H46B H 0.8462 -0.3355 0.0838 0.040 Uiso 1 1 calc R
C47B C 0.7108(2) 0.05435(19) 0.14137(9) 0.0236(7) Uani 1 1 d .
C48B C 0.6598(2) 0.0687(2) 0.11237(10) 0.0270(7) Uani 1 1 d .
H48B H 0.6171 0.0307 0.1100 0.032 Uiso 1 1 calc R
C49B C 0.6721(3) 0.1390(2) 0.08695(11) 0.0352(9) Uani 1 1 d .
H49B H 0.6368 0.1483 0.0680 0.042 Uiso 1 1 calc R
C50B C 0.7361(3) 0.1952(2) 0.08956(12) 0.0451(11) Uani 1 1 d .
H50B H 0.7452 0.2417 0.0722 0.054 Uiso 1 1 calc R
C51B C 0.7871(3) 0.1817(2) 0.11837(13) 0.0468(11) Uani 1 1 d .
H51B H 0.8305 0.2196 0.1202 0.056 Uiso 1 1 calc R
C52B C 0.7741(3) 0.1127(2) 0.14436(11) 0.0332(8) Uani 1 1 d .
H52B H 0.8075 0.1050 0.1639 0.040 Uiso 1 1 calc R
Ag2A Ag 0.35802(2) 0.45763(2) 0.16150(2) 0.03017(6) Uani 1 1 d .
Ag3A Ag 0.36851(2) 0.50518(2) 0.07548(2) 0.02707(6) Uani 1 1 d .
Ag4A Ag 0.16307(2) 0.43881(2) 0.07639(2) 0.02615(6) Uani 1 1 d .
Ag5A Ag 0.12643(2) 0.53356(2) 0.14642(2) 0.02636(6) Uani 1 1 d .
Ag6A Ag 0.23703(2) 0.29603(2) 0.14739(2) 0.02425(6) Uani 1 1 d .
F1A F 0.3498(3) 0.58992(15) 0.21025(7) 0.0782(11) Uani 1 1 d .
F2A F 0.46990(18) 0.6633(3) 0.19004(8) 0.0885(12) Uani 1 1 d .
F3A F 0.33553(17) 0.71759(14) 0.20090(6) 0.0422(6) Uani 1 1 d .
F4A F 0.29456(16) 0.68087(14) 0.03857(6) 0.0392(5) Uani 1 1 d .
F5A F 0.4216(3) 0.7420(2) 0.03632(7) 0.0879(12) Uani 1 1 d .
F6A F 0.2904(4) 0.79552(18) 0.05565(8) 0.1153(17) Uani 1 1 d .
F7A F 0.2780(2) 0.31959(18) 0.28655(7) 0.0661(8) Uani 1 1 d .
F8A F 0.3201(3) 0.2743(2) 0.23777(9) 0.1054(15) Uani 1 1 d .
F9A F 0.3726(2) 0.3852(3) 0.24436(10) 0.1097(16) Uani 1 1 d .
F10A F -0.0392(2) 0.5323(2) 0.23902(10) 0.0834(11) Uani 1 1 d .
F11A F -0.0777(2) 0.4101(2) 0.24879(10) 0.0877(11) Uani 1 1 d .
F12A F -0.0535(2) 0.4748(3) 0.19569(8) 0.0868(12) Uani 1 1 d .
F13A F 0.6055(2) 0.43487(16) 0.13256(8) 0.0668(9) Uani 1 1 d .
F14A F 0.5709(2) 0.4080(2) 0.18867(9) 0.0860(11) Uani 1 1 d .
F15A F 0.67482(19) 0.33681(18) 0.16273(11) 0.0854(12) Uani 1 1 d .
F16A F 0.4099(2) 0.11829(14) 0.11763(7) 0.0553(7) Uani 1 1 d .
F17A F 0.31655(17) 0.12054(14) 0.16617(9) 0.0606(8) Uani 1 1 d .
F18A F 0.45775(18) 0.07328(13) 0.16799(8) 0.0524(7) Uani 1 1 d .
F19A F 0.56191(18) 0.39838(19) 0.06426(8) 0.0638(8) Uani 1 1 d .
F20A F 0.55574(17) 0.41718(15) 0.00780(7) 0.0537(7) Uani 1 1 d .
F21A F 0.59208(16) 0.29949(14) 0.03529(7) 0.0455(6) Uani 1 1 d .
F22A F 0.23728(19) 0.18194(15) 0.03001(7) 0.0558(7) Uani 1 1 d .
F23A F 0.13979(18) 0.27335(14) 0.04693(8) 0.0536(7) Uani 1 1 d .
F24A F 0.19945(19) 0.18586(15) 0.08593(7) 0.0522(7) Uani 1 1 d .
F25A F 0.1016(2) 0.52318(14) 0.00327(6) 0.0517(7) Uani 1 1 d .
F26A F 0.1849(2) 0.6265(2) -0.01576(7) 0.0882(12) Uani 1 1 d .
F27A F 0.0364(2) 0.63684(17) -0.01487(7) 0.0694(9) Uani 1 1 d .
F28A F -0.0180(3) 0.79160(18) 0.10271(9) 0.0928(13) Uani 1 1 d .
F29A F 0.1067(2) 0.75955(18) 0.12674(8) 0.0716(9) Uani 1 1 d .
F30A F -0.0143(2) 0.69053(19) 0.14500(8) 0.0764(9) Uani 1 1 d .
F31A F -0.1002(4) 0.5055(3) 0.12323(10) 0.144(2) Uani 1 1 d .
F32A F -0.05758(18) 0.46402(18) 0.07658(7) 0.0613(8) Uani 1 1 d .
F33A F -0.1751(2) 0.4161(3) 0.10954(15) 0.173(3) Uani 1 1 d .
F34A F 0.1014(2) 0.14966(19) 0.18023(9) 0.0883(12) Uani 1 1 d .
F35A F 0.0527(4) 0.2134(2) 0.22185(10) 0.145(2) Uani 1 1 d .
F36A F -0.0413(2) 0.15232(19) 0.19934(10) 0.0928(12) Uani 1 1 d .
N5A N 0.3734(2) 0.58618(16) 0.13688(8) 0.0244(6) Uani 1 1 d .
N6A N 0.3630(2) 0.60510(16) 0.10151(8) 0.0252(6) Uani 1 1 d .
N7A N 0.2272(2) 0.43214(18) 0.20296(8) 0.0308(7) Uani 1 1 d .
N8A N 0.1417(2) 0.46427(17) 0.19631(8) 0.0287(7) Uani 1 1 d .
N9A N 0.4317(2) 0.34450(16) 0.15277(8) 0.0242(6) Uani 1 1 d .
N10A N 0.38060(19) 0.27928(15) 0.15090(8) 0.0222(6) Uani 1 1 d .
N11A N 0.3691(2) 0.39537(16) 0.05681(8) 0.0249(6) Uani 1 1 d .
N12A N 0.2837(2) 0.36098(16) 0.06059(7) 0.0248(6) Uani 1 1 d .
N13A N 0.1250(2) 0.56981(16) 0.06705(7) 0.0237(6) Uani 1 1 d .
N14A N 0.1078(2) 0.60432(16) 0.09702(8) 0.0254(6) Uani 1 1 d .
N15A N 0.0591(2) 0.37635(17) 0.12289(8) 0.0258(6) Uani 1 1 d .
N16A N 0.09264(19) 0.31249(16) 0.14533(8) 0.0239(6) Uani 1 1 d .
C07H C 0.0354(4) 0.7294(2) 0.11512(12) 0.0451(11) Uani 1 1 d .
C53A C 0.3639(2) 0.65564(19) 0.14998(9) 0.0242(7) Uani 1 1 d .
C54A C 0.3465(3) 0.7208(2) 0.12365(10) 0.0296(8) Uani 1 1 d .
H54A H 0.3369 0.7752 0.1257 0.036 Uiso 1 1 calc R
C55A C 0.3468(3) 0.6857(2) 0.09373(10) 0.0290(8) Uani 1 1 d .
C56A C 0.2149(3) 0.3861(2) 0.23593(10) 0.0376(9) Uani 1 1 d .
C57A C 0.1222(3) 0.3871(3) 0.25117(11) 0.0421(10) Uani 1 1 d .
H57A H 0.0954 0.3605 0.2736 0.051 Uiso 1 1 calc R
C58A C 0.0785(3) 0.4370(2) 0.22510(10) 0.0321(8) Uani 1 1 d .
C59A C 0.5200(2) 0.3169(2) 0.15624(10) 0.0265(7) Uani 1 1 d .
C60A C 0.5286(2) 0.2340(2) 0.15607(10) 0.0280(8) Uani 1 1 d .
H60A H 0.5819 0.2003 0.1577 0.034 Uiso 1 1 calc R
C61A C 0.4394(2) 0.21390(19) 0.15284(9) 0.0248(7) Uani 1 1 d .
C62A C 0.4356(3) 0.3424(2) 0.04559(9) 0.0263(7) Uani 1 1 d .
C63A C 0.3939(3) 0.2723(2) 0.04195(10) 0.0306(8) Uani 1 1 d .
H63A H 0.4231 0.2259 0.0347 0.037 Uiso 1 1 calc R
C64A C 0.2990(3) 0.28661(19) 0.05162(9) 0.0264(7) Uani 1 1 d .
C65A C 0.0932(3) 0.6215(2) 0.04013(9) 0.0262(7) Uani 1 1 d .
C066 C 0.1047(3) 0.6018(2) 0.00354(10) 0.0358(9) Uani 1 1 d .
C66A C 0.0545(3) 0.6909(2) 0.05202(10) 0.0353(9) Uani 1 1 d .
H66A H 0.0277 0.7363 0.0389 0.042 Uiso 1 1 calc R
C67A C 0.0649(3) 0.6769(2) 0.08783(10) 0.0323(8) Uani 1 1 d .
C68A C -0.0348(2) 0.3748(2) 0.12965(9) 0.0269(7) Uani 1 1 d .
C69A C -0.0642(3) 0.3110(2) 0.15635(11) 0.0347(9) Uani 1 1 d .
H69A H -0.1255 0.2968 0.1661 0.042 Uiso 1 1 calc R
C70A C 0.0189(3) 0.2731(2) 0.16517(10) 0.0305(8) Uani 1 1 d .
C71A C 0.3806(3) 0.6558(2) 0.18745(10) 0.0316(8) Uani 1 1 d .
C72A C 0.3372(3) 0.7260(2) 0.05624(11) 0.0421(10) Uani 1 1 d .
C73A C 0.2958(4) 0.3420(3) 0.25126(13) 0.0576(13) Uani 1 1 d .
C74A C -0.0219(3) 0.4632(3) 0.22686(11) 0.0408(10) Uani 1 1 d .
C75A C 0.5921(3) 0.3739(2) 0.15986(12) 0.0394(10) Uani 1 1 d .
C76A C 0.4053(3) 0.1324(2) 0.15126(11) 0.0344(9) Uani 1 1 d .
C77A C 0.5358(3) 0.3643(2) 0.03851(11) 0.0357(9) Uani 1 1 d .
C78A C 0.2192(3) 0.2327(2) 0.05363(11) 0.0339(9) Uani 1 1 d .
C79A C -0.0940(3) 0.4375(3) 0.10987(11) 0.0395(10) Uani 1 1 d .
C80A C 0.0333(3) 0.1987(3) 0.19194(13) 0.0484(11) Uani 1 1 d .
Ag2B Ag 0.69287(2) 0.27837(2) 0.33574(2) 0.03224(7) Uani 1 1 d .
Ag3B Ag 0.84321(2) 0.12430(2) 0.35070(2) 0.02620(6) Uani 1 1 d .
Ag4B Ag 0.64393(2) 0.07150(2) 0.41318(2) 0.02430(6) Uani 1 1 d .
Ag5B Ag 0.49167(2) 0.17627(2) 0.36766(2) 0.02629(6) Uani 1 1 d .
Ag6B Ag 0.71242(2) 0.25397(2) 0.42370(2) 0.02949(6) Uani 1 1 d .
F1B F 0.77086(17) 0.46001(14) 0.31774(8) 0.0517(7) Uani 1 1 d .
F2B F 0.8025(2) 0.46752(15) 0.36982(7) 0.0615(8) Uani 1 1 d .
F3B F 0.90118(17) 0.51060(12) 0.32347(7) 0.0474(6) Uani 1 1 d .
F4B F 1.05036(18) 0.13934(15) 0.36691(8) 0.0582(7) Uani 1 1 d .
F5B F 1.0965(2) 0.18932(18) 0.31305(7) 0.0664(8) Uani 1 1 d .
F6B F 1.14130(17) 0.24021(16) 0.35434(10) 0.0710(10) Uani 1 1 d .
F7B F 0.81567(19) 0.2077(3) 0.26327(9) 0.0915(12) Uani 1 1 d .
F8B F 0.7464(2) 0.31625(19) 0.24078(9) 0.0772(10) Uani 1 1 d .
F9B F 0.75657(19) 0.21239(19) 0.21445(7) 0.0617(8) Uani 1 1 d .
F10B F 0.35384(16) 0.14397(15) 0.30720(8) 0.0496(6) Uani 1 1 d .
F11B F 0.4041(2) 0.0957(2) 0.25921(7) 0.0696(9) Uani 1 1 d .
F12B F 0.43233(17) 0.03224(14) 0.31070(7) 0.0500(6) Uani 1 1 d .
F13B F 0.5559(2) 0.4289(3) 0.30504(8) 0.0938(13) Uani 1 1 d .
F14B F 0.4388(2) 0.35669(16) 0.32666(7) 0.0586(7) Uani 1 1 d .
F15B F 0.4296(2) 0.48143(16) 0.33010(8) 0.0664(9) Uani 1 1 d .
F16B F 0.5540(3) 0.33518(17) 0.48290(7) 0.0720(9) Uani 1 1 d .
F17B F 0.6353(3) 0.4391(2) 0.46300(9) 0.0881(11) Uani 1 1 d .
F18B F 0.4874(3) 0.4527(2) 0.47085(9) 0.1041(14) Uani 1 1 d .
F19B F 0.9708(2) -0.0412(4) 0.33330(12) 0.167(3) Uani 1 1 d .
F20B F 0.9182(3) 0.0023(3) 0.28988(14) 0.143(2) Uani 1 1 d .
F21B F 0.9216(2) -0.1187(2) 0.30394(13) 0.134(2) Uani 1 1 d .
F22B F 0.50995(14) -0.04822(13) 0.38809(6) 0.0350(5) Uani 1 1 d .
F23B F 0.54018(18) -0.14392(18) 0.35703(8) 0.0660(9) Uani 1 1 d .
F24B F 0.57377(18) -0.16048(14) 0.41063(7) 0.0555(7) Uani 1 1 d .
F25B F 0.6247(2) 0.15079(16) 0.50793(9) 0.0759(10) Uani 1 1 d .
F26B F 0.60852(17) 0.03283(14) 0.49698(6) 0.0425(6) Uani 1 1 d .
F27B F 0.5104(2) 0.0765(2) 0.53624(7) 0.0721(9) Uani 1 1 d .
F28B F 0.2323(2) 0.2182(3) 0.45434(13) 0.157(2) Uani 1 1 d .
F29B F 0.3099(3) 0.3175(2) 0.43577(17) 0.151(2) Uani 1 1 d .
F30B F 0.2956(3) 0.2380(3) 0.40314(10) 0.137(2) Uani 1 1 d .
F31B F 0.76334(16) -0.07953(13) 0.45358(8) 0.0499(7) Uani 1 1 d .
F32B F 0.88846(17) -0.07853(13) 0.41556(7) 0.0441(6) Uani 1 1 d .
F33B F 0.89953(17) -0.09629(13) 0.47170(7) 0.0458(6) Uani 1 1 d .
F34B F 0.9122(2) 0.29877(15) 0.43304(9) 0.0800(11) Uani 1 1 d .
F35B F 0.9309(3) 0.24259(18) 0.48467(7) 0.0807(11) Uani 1 1 d .
F36B F 1.0338(2) 0.2285(2) 0.44167(12) 0.1028(15) Uani 1 1 d .
N5B N 0.8378(2) 0.30330(16) 0.34255(8) 0.0261(6) Uani 1 1 d .
N6B N 0.89919(19) 0.23859(16) 0.34525(8) 0.0252(6) Uani 1 1 d .
N7B N 0.6303(2) 0.21024(18) 0.30189(8) 0.0290(7) Uani 1 1 d .
N8B N 0.5452(2) 0.17637(18) 0.31362(8) 0.0262(6) Uani 1 1 d .
N9B N 0.5921(2) 0.34370(18) 0.37309(8) 0.0291(7) Uani 1 1 d .
N10B N 0.6100(2) 0.33962(17) 0.40716(9) 0.0306(7) Uani 1 1 d .
N11B N 0.78077(19) 0.01339(16) 0.35347(8) 0.0236(6) Uani 1 1 d .
N12B N 0.69181(19) 0.00063(16) 0.37065(8) 0.0232(6) Uani 1 1 d .
N13B N 0.52779(19) 0.13095(17) 0.44212(7) 0.0239(6) Uani 1 1 d .
N14B N 0.45941(19) 0.16931(17) 0.42344(7) 0.0234(6) Uani 1 1 d .
N15B N 0.7856(2) 0.08449(16) 0.43591(8) 0.0266(6) Uani 1 1 d .
N16B N 0.8106(2) 0.16128(16) 0.43689(8) 0.0244(6) Uani 1 1 d .
C53B C 0.8881(2) 0.37002(19) 0.34007(9) 0.0233(7) Uani 1 1 d .
C54B C 0.9822(2) 0.3503(2) 0.34103(9) 0.0246(7) Uani 1 1 d .
H54B H 1.0316 0.3850 0.3398 0.029 Uiso 1 1 calc R
C55B C 0.9856(2) 0.26668(19) 0.34429(9) 0.0222(7) Uani 1 1 d .
C56B C 0.6514(3) 0.2042(2) 0.26725(10) 0.0315(8) Uani 1 1 d .
C57B C 0.5808(3) 0.1670(2) 0.25555(10) 0.0312(8) Uani 1 1 d .
H57B H 0.5780 0.1557 0.2327 0.037 Uiso 1 1 calc R
C58B C 0.5157(2) 0.1507(2) 0.28589(9) 0.0266(7) Uani 1 1 d .
C59B C 0.5238(2) 0.4003(2) 0.36777(10) 0.0298(8) Uani 1 1 d .
C60B C 0.4955(3) 0.4337(2) 0.39813(11) 0.0372(9) Uani 1 1 d .
H60B H 0.4493 0.4737 0.4015 0.045 Uiso 1 1 calc R
C61B C 0.5523(3) 0.3935(2) 0.42232(11) 0.0354(9) Uani 1 1 d .
C62B C 0.8093(2) -0.0524(2) 0.33874(9) 0.0240(7) Uani 1 1 d .
C63B C 0.7407(2) -0.1098(2) 0.34637(9) 0.0244(7) Uani 1 1 d .
H63B H 0.7427 -0.1609 0.3399 0.029 Uiso 1 1 calc R
C64B C 0.6679(2) -0.07309(19) 0.36604(9) 0.0223(7) Uani 1 1 d .
C65B C 0.5007(2) 0.1348(2) 0.47660(9) 0.0258(7) Uani 1 1 d .
C66B C 0.4148(3) 0.1752(2) 0.48141(10) 0.0316(8) Uani 1 1 d .
H66B H 0.3807 0.1860 0.5027 0.038 Uiso 1 1 calc R
C67B C 0.3920(2) 0.1955(2) 0.44720(10) 0.0276(7) Uani 1 1 d .
C68B C 0.8575(2) 0.03445(19) 0.44497(9) 0.0225(7) Uani 1 1 d .
C69B C 0.9311(2) 0.0780(2) 0.45170(9) 0.0241(7) Uani 1 1 d .
H69B H 0.9890 0.0583 0.4582 0.029 Uiso 1 1 calc R
C70B C 0.8974(2) 0.15740(19) 0.44635(8) 0.0204(6) Uani 1 1 d .
C71B C 0.8406(3) 0.4516(2) 0.33784(11) 0.0337(9) Uani 1 1 d .
C72B C 1.0678(3) 0.2093(2) 0.34504(10) 0.0284(8) Uani 1 1 d .
C73B C 0.7427(3) 0.2354(3) 0.24662(12) 0.0496(11) Uani 1 1 d .
C74B C 0.4265(3) 0.1062(2) 0.29069(11) 0.0349(9) Uani 1 1 d .
C75B C 0.4877(3) 0.4171(2) 0.33246(11) 0.0379(9) Uani 1 1 d .
C76B C 0.5566(4) 0.4044(3) 0.45966(14) 0.0534(12) Uani 1 1 d .
C77B C 0.9041(3) -0.0567(2) 0.31800(12) 0.0381(9) Uani 1 1 d .
C78B C 0.5735(3) -0.1055(2) 0.38049(11) 0.0316(8) Uani 1 1 d .
C79B C 0.5613(3) 0.0993(2) 0.50440(10) 0.0356(9) Uani 1 1 d .
C80B C 0.3075(3) 0.2409(3) 0.43550(12) 0.0421(10) Uani 1 1 d .
C81B C 0.8518(3) -0.0543(2) 0.44633(11) 0.0306(8) Uani 1 1 d .
C82B C 0.9436(3) 0.2305(2) 0.45121(10) 0.0290(8) Uani 1 1 d .

loop_
_atom_site_aniso_label
_atom_site_aniso_U_11
_atom_site_aniso_U_22
_atom_site_aniso_U_33
_atom_site_aniso_U_23
_atom_site_aniso_U_13
_atom_site_aniso_U_12
Ag1A 0.02502(12) 0.02765(12) 0.01107(11) 0.00151(9) -0.00325(9) -0.00034(10)
N1A 0.0183(13) 0.0128(11) 0.0150(13) 0.0003(10) -0.0049(10) -0.0003(9)
N2A 0.0205(13) 0.0214(13) 0.0125(13) -0.0011(10) -0.0020(10) 0.0005(10)
N3A 0.0156(12) 0.0215(13) 0.0137(13) -0.0030(10) -0.0033(10) -0.0015(10)
N4A 0.0162(12) 0.0181(12) 0.0145(13) -0.0001(10) -0.0036(10) 0.0015(10)
C1A 0.0220(16) 0.0159(14) 0.0158(15) 0.0008(12) -0.0054(12) -0.0010(11)
C2A 0.0149(14) 0.0198(14) 0.0202(16) 0.0005(12) -0.0030(12) -0.0044(11)
C3A 0.0177(15) 0.0157(13) 0.0181(16) -0.0014(12) -0.0021(12) -0.0056(11)
C4A 0.0177(14) 0.0147(13) 0.0135(14) -0.0005(11) -0.0019(11) -0.0029(11)
C5A 0.0227(16) 0.0221(15) 0.0123(15) -0.0003(12) 0.0020(12) -0.0031(12)
C6A 0.0260(17) 0.0235(16) 0.0126(15) 0.0015(12) -0.0060(12) -0.0029(13)
C7A 0.0204(15) 0.0144(13) 0.0140(15) 0.0006(11) -0.0045(12) -0.0021(11)
C8A 0.0196(15) 0.0206(15) 0.0193(16) 0.0002(12) -0.0068(12) -0.0001(12)
C9A 0.0175(16) 0.041(2) 0.0217(18) 0.0039(15) -0.0053(13) 0.0004(14)
C10A 0.0185(16) 0.042(2) 0.0173(17) 0.0024(15) -0.0015(13) 0.0021(14)
C11A 0.0167(14) 0.0121(13) 0.0142(14) 0.0001(11) -0.0022(11) 0.0002(10)
C12A 0.0190(15) 0.0144(13) 0.0119(14) -0.0006(11) -0.0035(11) -0.0001(11)
C13A 0.0233(17) 0.0300(17) 0.0177(16) 0.0003(13) -0.0069(13) -0.0038(13)
C14A 0.0230(19) 0.091(4) 0.020(2) 0.009(2) -0.0001(15) 0.001(2)
C15A 0.0182(15) 0.0298(17) 0.0179(16) -0.0032(13) -0.0022(12) -0.0047(13)
C16A 0.0236(17) 0.0314(18) 0.0259(19) -0.0010(15) -0.0058(14) 0.0026(14)
C17A 0.0281(19) 0.049(2) 0.0233(19) -0.0068(17) -0.0030(15) 0.0073(17)
C18A 0.0235(18) 0.061(3) 0.024(2) -0.0066(19) -0.0001(15) 0.0011(17)
C19A 0.035(2) 0.041(2) 0.0225(19) 0.0030(16) -0.0004(15) -0.0127(17)
C20A 0.0295(19) 0.0315(18) 0.0221(18) -0.0040(15) -0.0020(14) -0.0071(14)
C21A 0.0197(16) 0.0320(18) 0.0161(16) 0.0035(13) -0.0027(12) -0.0007(13)
C22A 0.076(3) 0.046(3) 0.047(3) 0.011(2) -0.037(3) -0.017(2)
C23A 0.085(4) 0.092(4) 0.058(3) 0.021(3) -0.054(3) -0.042(3)
C24A 0.041(3) 0.075(3) 0.037(3) 0.024(2) -0.020(2) 0.002(2)
C25A 0.110(5) 0.044(3) 0.045(3) 0.015(2) -0.037(3) 0.009(3)
C26A 0.088(4) 0.037(2) 0.037(3) 0.0102(19) -0.034(3) -0.011(2)
C27A 0.0159(14) 0.0235(15) 0.0177(16) -0.0029(12) -0.0024(12) -0.0015(12)
C28A 0.0182(15) 0.0189(14) 0.0252(17) -0.0060(13) -0.0033(13) -0.0008(12)
C29A 0.0143(14) 0.0174(14) 0.0211(16) -0.0017(12) -0.0024(12) -0.0004(11)
C30A 0.0156(14) 0.0161(13) 0.0144(15) -0.0012(11) -0.0038(11) 0.0016(11)
C31A 0.0190(15) 0.0187(14) 0.0145(15) 0.0026(12) -0.0036(12) 0.0025(11)
C32A 0.0202(15) 0.0229(15) 0.0116(14) -0.0010(12) -0.0030(12) 0.0023(12)
C33A 0.0124(13) 0.0203(14) 0.0148(15) -0.0019(12) -0.0001(11) 0.0003(11)
C34A 0.0123(13) 0.0199(14) 0.0170(15) -0.0028(12) -0.0018(11) 0.0000(11)
C35A 0.0197(15) 0.0167(14) 0.0212(16) 0.0004(12) -0.0047(12) -0.0008(11)
C36A 0.0196(15) 0.0177(14) 0.0187(16) 0.0007(12) -0.0035(12) -0.0013(11)
C37A 0.0102(13) 0.0167(13) 0.0164(15) -0.0029(11) -0.0013(11) -0.0002(10)
C38A 0.0124(13) 0.0186(14) 0.0113(14) -0.0002(11) -0.0026(11) 0.0019(11)
C39A 0.0308(19) 0.0310(18) 0.0207(17) -0.0091(14) -0.0051(14) -0.0033(14)
C40A 0.040(2) 0.0221(16) 0.0228(18) 0.0026(14) -0.0095(15) -0.0042(14)
C41A 0.0201(15) 0.0156(14) 0.0254(17) -0.0020(13) -0.0053(13) -0.0009(11)
C42A 0.0171(15) 0.0212(15) 0.0313(19) -0.0073(14) -0.0041(13) 0.0013(12)
C43A 0.0225(17) 0.0202(16) 0.041(2) -0.0026(15) -0.0098(15) 0.0028(13)
C44A 0.0276(18) 0.0191(15) 0.034(2) 0.0065(14) -0.0107(15) -0.0010(13)
C45A 0.0294(18) 0.0244(17) 0.0245(18) 0.0005(14) -0.0037(14) -0.0064(14)
C46A 0.0232(17) 0.0188(15) 0.0270(18) -0.0023(13) -0.0038(13) 0.0009(12)
C47A 0.0205(15) 0.0195(14) 0.0152(15) -0.0007(12) -0.0056(12) 0.0020(12)
C48A 0.0219(16) 0.0262(16) 0.0177(16) -0.0035(13) -0.0035(12) 0.0028(13)
C49A 0.0284(18) 0.0370(19) 0.0153(16) -0.0039(14) -0.0007(13) 0.0089(15)
C50A 0.038(2) 0.041(2) 0.0190(18) -0.0088(16) -0.0101(15) 0.0044(17)
C51A 0.033(2) 0.047(2) 0.029(2) -0.0110(18) -0.0134(16) -0.0081(17)
C52A 0.0251(18) 0.0356(19) 0.0263(19) -0.0059(15) -0.0047(14) -0.0061(15)
Ag1B 0.02770(13) 0.03644(14) 0.01270(12) -0.00038(10) -0.00212(10) -0.00213(11)
N1B 0.0196(13) 0.0220(13) 0.0162(13) -0.0011(11) -0.0025(10) 0.0004(10)
N2B 0.0174(13) 0.0161(12) 0.0160(13) -0.0021(10) -0.0010(10) -0.0004(9)
N3B 0.0228(14) 0.0247(14) 0.0150(13) -0.0003(11) -0.0029(11) -0.0023(11)
N4B 0.0210(14) 0.0252(14) 0.0168(14) -0.0039(11) -0.0051(11) 0.0037(11)
C1B 0.0188(16) 0.0295(17) 0.0214(17) -0.0016(14) -0.0055(13) 0.0004(13)
C2B 0.0145(15) 0.0320(17) 0.0212(17) -0.0029(14) -0.0040(12) -0.0020(13)
C3B 0.0182(15) 0.0202(15) 0.0191(16) -0.0011(12) -0.0019(12) -0.0016(12)
C4B 0.0179(15) 0.0189(14) 0.0174(16) -0.0003(12) -0.0016(12) -0.0018(11)
C5B 0.0191(15) 0.0235(15) 0.0169(16) -0.0016(13) -0.0012(12) -0.0012(12)
C6B 0.0214(16) 0.0251(16) 0.0149(15) -0.0022(13) -0.0049(12) 0.0003(12)
C7B 0.0182(15) 0.0174(14) 0.0149(15) -0.0035(12) -0.0017(11) -0.0008(11)
C8B 0.0157(14) 0.0157(14) 0.0217(16) -0.0041(12) -0.0036(12) 0.0009(11)
C9B 0.0163(15) 0.0181(14) 0.0225(17) -0.0024(12) -0.0034(12) -0.0005(11)
C10B 0.0170(15) 0.0144(13) 0.0204(16) -0.0024(12) 0.0011(12) 0.0012(11)
C11B 0.0170(14) 0.0153(13) 0.0179(15) -0.0016(12) -0.0025(12) -0.0024(11)
C12B 0.0180(15) 0.0152(13) 0.0154(15) -0.0010(11) -0.0030(11) 0.0001(11)
C13B 0.0251(18) 0.053(2) 0.0209(18) -0.0025(17) -0.0068(14) -0.0037(16)
C14B 0.0196(16) 0.0342(18) 0.0193(17) -0.0020(14) 0.0027(13) -0.0007(13)
C15B 0.0164(15) 0.0293(16) 0.0124(15) 0.0001(12) -0.0036(11) -0.0008(12)
C16B 0.0218(16) 0.0289(17) 0.0199(17) -0.0020(14) -0.0032(13) -0.0029(13)
C17B 0.0273(19) 0.043(2) 0.0253(19) -0.0017(16) 0.0000(15) -0.0153(16)
C18B 0.0264(19) 0.055(3) 0.026(2) -0.0117(18) 0.0041(15) -0.0097(17)
C19B 0.0284(19) 0.045(2) 0.029(2) -0.0158(17) 0.0010(15) -0.0071(16)
C20B 0.0238(17) 0.0337(19) 0.0258(19) -0.0064(15) 0.0011(14) -0.0072(14)
C21B 0.0143(14) 0.0216(15) 0.0216(16) -0.0020(13) -0.0048(12) 0.0008(11)
C22B 0.0239(17) 0.0278(17) 0.0254(18) -0.0031(14) -0.0062(14) -0.0043(13)
C23B 0.033(2) 0.041(2) 0.025(2) 0.0067(16) -0.0059(16) 0.0004(16)
C24B 0.036(2) 0.049(2) 0.025(2) -0.0023(17) -0.0146(16) -0.0024(18)
C25B 0.040(2) 0.043(2) 0.035(2) -0.0059(18) -0.0196(18) -0.0102(18)
C26B 0.0277(18) 0.0246(17) 0.032(2) -0.0028(15) -0.0113(15) -0.0048(14)
C27B 0.0324(19) 0.0265(17) 0.0189(17) -0.0014(14) -0.0043(14) -0.0045(14)
C28B 0.037(2) 0.0237(16) 0.0198(17) -0.0024(14) -0.0041(14) -0.0050(14)
C29B 0.0231(16) 0.0224(15) 0.0184(16) -0.0042(13) -0.0032(13) 0.0015(12)
C30B 0.0195(15) 0.0237(15) 0.0149(15) -0.0005(12) -0.0014(12) 0.0011(12)
C31B 0.0263(17) 0.0232(16) 0.0162(16) -0.0025(13) -0.0024(13) 0.0015(13)
C32B 0.0245(17) 0.0230(16) 0.0175(16) 0.0003(13) -0.0011(13) 0.0029(13)
C33B 0.0167(15) 0.0201(15) 0.0180(16) -0.0005(12) -0.0030(12) 0.0014(11)
C34B 0.0166(15) 0.0236(15) 0.0251(17) -0.0053(13) -0.0087(13) 0.0035(12)
C35B 0.0307(19) 0.0251(17) 0.0275(19) -0.0095(15) -0.0105(15) 0.0053(14)
C36B 0.0293(18) 0.0288(17) 0.0214(18) -0.0080(14) -0.0094(14) 0.0068(14)
C37B 0.0170(15) 0.0225(15) 0.0133(15) -0.0002(12) -0.0024(11) -0.0012(12)
C38B 0.0133(14) 0.0242(15) 0.0171(15) -0.0029(12) -0.0057(11) 0.0028(11)
C39B 0.070(3) 0.0266(19) 0.022(2) 0.0047(15) -0.0062(19) -0.0098(19)
C40B 0.083(3) 0.036(2) 0.023(2) -0.0105(17) -0.006(2) 0.011(2)
C41B 0.0348(19) 0.0193(15) 0.0163(16) -0.0008(13) -0.0061(14) 0.0039(13)
C42B 0.043(2) 0.036(2) 0.025(2) -0.0082(16) -0.0064(16) -0.0053(17)
C43B 0.062(3) 0.046(2) 0.029(2) -0.0097(19) -0.016(2) -0.009(2)
C44B 0.077(3) 0.033(2) 0.021(2) -0.0081(17) -0.015(2) 0.009(2)
C45B 0.050(3) 0.046(2) 0.027(2) -0.0084(18) 0.0018(18) 0.013(2)
C46B 0.035(2) 0.038(2) 0.028(2) -0.0083(16) -0.0055(16) 0.0065(16)
C47B 0.0238(17) 0.0203(15) 0.0267(18) -0.0034(13) -0.0054(14) 0.0017(12)
C48B 0.0321(19) 0.0198(16) 0.0298(19) -0.0027(14) -0.0090(15) -0.0003(13)
C49B 0.045(2) 0.0272(18) 0.031(2) 0.0038(16) -0.0089(17) -0.0010(16)
C50B 0.053(3) 0.027(2) 0.049(3) 0.0098(19) -0.005(2) -0.0071(18)
C51B 0.044(3) 0.032(2) 0.064(3) 0.001(2) -0.011(2) -0.0144(18)
C52B 0.032(2) 0.0298(19) 0.039(2) -0.0031(17) -0.0115(17) -0.0032(15)
Ag2A 0.04304(16) 0.01725(12) 0.03256(15) -0.00610(11) -0.01293(12) 0.00526(11)
Ag3A 0.03749(15) 0.01970(12) 0.02463(14) -0.00859(10) 0.00101(11) -0.00447(10)
Ag4A 0.03277(14) 0.01865(11) 0.02601(14) -0.00524(10) 0.00063(11) 0.00067(10)
Ag5A 0.03463(15) 0.02363(12) 0.02050(13) -0.00321(10) -0.00514(11) 0.00392(10)
Ag6A 0.02205(12) 0.02070(12) 0.02984(14) -0.00361(10) -0.00432(10) 0.00049(9)
F1A 0.177(3) 0.0298(14) 0.0334(15) -0.0009(12) -0.0335(18) -0.0156(17)
F2A 0.0324(15) 0.195(4) 0.0570(19) -0.067(2) -0.0195(13) 0.0219(19)
F3A 0.0559(15) 0.0407(13) 0.0343(13) -0.0193(11) -0.0077(11) 0.0062(11)
F4A 0.0463(14) 0.0423(13) 0.0315(13) -0.0047(10) -0.0129(10) -0.0114(10)
F5A 0.111(3) 0.120(3) 0.0319(16) 0.0120(16) -0.0119(16) -0.088(2)
F6A 0.270(5) 0.0386(16) 0.0435(19) -0.0090(14) -0.061(3) 0.053(2)
F7A 0.089(2) 0.072(2) 0.0314(15) 0.0098(14) -0.0178(14) 0.0182(16)
F8A 0.158(4) 0.101(3) 0.056(2) -0.016(2) -0.035(2) 0.082(3)
F9A 0.057(2) 0.151(4) 0.096(3) 0.065(3) -0.034(2) -0.003(2)
F10A 0.0464(17) 0.080(2) 0.138(3) -0.068(2) -0.0028(18) 0.0056(15)
F11A 0.0519(19) 0.093(3) 0.102(3) 0.021(2) 0.0057(18) -0.0292(17)
F12A 0.0550(19) 0.166(4) 0.0423(18) -0.027(2) -0.0157(14) 0.023(2)
F13A 0.071(2) 0.0488(16) 0.080(2) 0.0115(15) -0.0249(16) -0.0359(14)
F14A 0.085(2) 0.107(3) 0.082(2) -0.057(2) 0.0019(18) -0.052(2)
F15A 0.0383(16) 0.0577(18) 0.168(4) -0.016(2) -0.046(2) -0.0032(13)
F16A 0.087(2) 0.0326(13) 0.0527(17) -0.0191(12) -0.0136(14) -0.0096(13)
F17A 0.0385(14) 0.0288(12) 0.108(2) -0.0166(14) 0.0202(14) -0.0121(10)
F18A 0.0619(17) 0.0186(11) 0.0751(19) -0.0017(12) -0.0143(14) 0.0065(10)
F19A 0.0446(16) 0.091(2) 0.0671(19) -0.0461(17) -0.0004(13) -0.0140(14)
F20A 0.0404(14) 0.0465(15) 0.0596(17) 0.0181(13) 0.0069(12) 0.0022(11)
F21A 0.0387(13) 0.0434(14) 0.0487(15) -0.0007(11) -0.0017(11) 0.0148(11)
F22A 0.0707(18) 0.0429(14) 0.0597(18) -0.0341(13) 0.0087(14) -0.0188(13)
F23A 0.0467(15) 0.0326(13) 0.085(2) -0.0114(13) -0.0163(14) -0.0055(11)
F24A 0.0728(19) 0.0398(14) 0.0413(15) -0.0001(12) 0.0006(13) -0.0253(13)
F25A 0.091(2) 0.0331(13) 0.0347(14) -0.0146(11) -0.0120(13) 0.0016(13)
F26A 0.092(2) 0.141(3) 0.0353(16) -0.0322(19) 0.0227(16) -0.068(2)
F27A 0.110(3) 0.0648(18) 0.0419(16) -0.0178(14) -0.0422(16) 0.0338(17)
F28A 0.159(3) 0.0641(19) 0.074(2) -0.0428(17) -0.066(2) 0.074(2)
F29A 0.089(2) 0.072(2) 0.073(2) -0.0503(17) -0.0277(17) 0.0026(17)
F30A 0.104(3) 0.065(2) 0.060(2) -0.0338(17) 0.0170(18) 0.0075(18)
F31A 0.250(6) 0.117(3) 0.081(3) -0.044(2) -0.088(3) 0.139(4)
F32A 0.0517(16) 0.077(2) 0.0419(16) 0.0239(14) -0.0099(13) 0.0116(14)
F33A 0.0318(17) 0.177(4) 0.248(6) 0.167(4) -0.055(3) -0.032(2)
F34A 0.078(2) 0.062(2) 0.093(3) 0.0401(18) 0.0182(18) 0.0276(17)
F35A 0.321(7) 0.055(2) 0.072(3) 0.0189(19) -0.114(4) 0.001(3)
F36A 0.063(2) 0.061(2) 0.127(3) 0.053(2) -0.004(2) -0.0150(16)
N5A 0.0301(16) 0.0191(13) 0.0240(15) -0.0039(11) -0.0038(12) -0.0010(11)
N6A 0.0345(16) 0.0203(13) 0.0223(15) -0.0075(12) -0.0029(12) -0.0044(12)
N7A 0.0412(18) 0.0243(15) 0.0263(17) -0.0002(13) -0.0086(14) 0.0028(13)
N8A 0.0416(18) 0.0235(14) 0.0222(16) -0.0035(12) -0.0083(13) -0.0017(13)
N9A 0.0270(15) 0.0166(13) 0.0301(16) -0.0050(12) -0.0057(12) -0.0022(11)
N10A 0.0229(14) 0.0155(12) 0.0280(16) -0.0042(11) -0.0017(11) -0.0024(10)
N11A 0.0344(16) 0.0176(13) 0.0224(15) -0.0066(11) 0.0015(12) -0.0011(11)
N12A 0.0351(16) 0.0176(13) 0.0204(15) -0.0057(11) 0.0030(12) 0.0004(11)
N13A 0.0309(16) 0.0207(13) 0.0201(15) -0.0063(11) -0.0018(12) -0.0008(11)
N14A 0.0341(16) 0.0206(13) 0.0218(15) -0.0039(12) -0.0058(12) 0.0028(12)
N15A 0.0268(15) 0.0225(14) 0.0252(16) 0.0016(12) -0.0027(12) 0.0029(11)
N16A 0.0232(14) 0.0207(13) 0.0257(15) 0.0025(12) -0.0051(12) -0.0002(11)
C07H 0.071(3) 0.030(2) 0.041(3) -0.0165(19) -0.024(2) 0.019(2)
C53A 0.0275(18) 0.0201(15) 0.0261(18) -0.0070(14) -0.0040(14) -0.0010(13)
C54A 0.046(2) 0.0162(15) 0.0280(19) -0.0059(14) -0.0056(16) -0.0058(14)
C55A 0.039(2) 0.0209(16) 0.0271(19) -0.0033(14) -0.0044(16) -0.0063(14)
C56A 0.056(3) 0.031(2) 0.024(2) 0.0007(16) -0.0082(18) 0.0026(18)
C57A 0.062(3) 0.039(2) 0.022(2) 0.0017(17) -0.0009(19) -0.007(2)
C58A 0.044(2) 0.0276(18) 0.0242(19) -0.0057(15) -0.0009(16) -0.0081(16)
C59A 0.0248(17) 0.0228(16) 0.032(2) -0.0041(14) -0.0044(14) -0.0021(13)
C60A 0.0266(18) 0.0212(16) 0.036(2) -0.0040(15) -0.0060(15) 0.0036(13)
C61A 0.0262(17) 0.0176(15) 0.0289(19) -0.0035(13) 0.0008(14) 0.0017(13)
C62A 0.037(2) 0.0208(16) 0.0190(17) -0.0021(13) -0.0008(14) 0.0045(14)
C63A 0.040(2) 0.0210(16) 0.028(2) -0.0046(15) 0.0007(16) 0.0058(15)
C64A 0.038(2) 0.0179(15) 0.0237(18) -0.0060(13) -0.0036(15) -0.0008(14)
C65A 0.037(2) 0.0193(15) 0.0227(18) -0.0022(13) -0.0063(15) -0.0032(14)
C066 0.051(3) 0.032(2) 0.024(2) -0.0026(16) -0.0061(18) -0.0053(17)
C66A 0.050(2) 0.0224(17) 0.033(2) 0.0012(16) -0.0139(18) 0.0037(16)
C67A 0.044(2) 0.0225(17) 0.032(2) -0.0076(15) -0.0115(17) 0.0059(15)
C68A 0.0248(18) 0.0303(18) 0.0229(18) 0.0018(14) -0.0032(14) 0.0011(14)
C69A 0.0228(18) 0.041(2) 0.035(2) 0.0096(17) -0.0038(15) -0.0061(15)
C70A 0.0290(19) 0.0284(18) 0.030(2) 0.0064(15) -0.0045(15) -0.0043(14)
C71A 0.041(2) 0.0267(18) 0.030(2) -0.0083(16) -0.0092(16) 0.0022(15)
C72A 0.075(3) 0.0266(19) 0.027(2) -0.0048(16) -0.011(2) -0.012(2)
C73A 0.069(4) 0.064(3) 0.032(3) 0.009(2) -0.011(2) 0.017(3)
C74A 0.044(2) 0.052(3) 0.029(2) -0.0128(19) -0.0016(18) -0.011(2)
C75A 0.036(2) 0.033(2) 0.052(3) -0.008(2) -0.0116(19) -0.0046(17)
C76A 0.036(2) 0.0181(16) 0.049(3) -0.0080(16) -0.0010(18) 0.0017(14)
C77A 0.037(2) 0.037(2) 0.031(2) -0.0072(17) -0.0025(17) 0.0059(17)
C78A 0.050(2) 0.0186(16) 0.033(2) -0.0095(15) 0.0008(18) -0.0012(16)
C79A 0.037(2) 0.045(2) 0.033(2) 0.0038(19) -0.0048(17) 0.0080(18)
C80A 0.036(2) 0.044(2) 0.056(3) 0.016(2) -0.004(2) -0.0011(19)
Ag2B 0.02766(14) 0.03172(14) 0.03982(17) -0.00801(13) -0.01006(12) -0.00267(11)
Ag3B 0.02373(13) 0.01786(11) 0.03797(16) -0.00943(11) -0.00030(11) -0.00454(9)
Ag4B 0.02297(12) 0.02273(12) 0.02921(14) -0.01041(10) -0.00454(10) 0.00422(9)
Ag5B 0.02425(13) 0.03408(14) 0.01986(13) -0.00124(11) -0.00473(10) -0.00167(10)
Ag6B 0.03424(15) 0.02144(12) 0.03671(16) -0.00690(11) -0.01849(12) 0.00718(10)
F1B 0.0446(14) 0.0318(12) 0.085(2) -0.0097(13) -0.0348(14) 0.0095(10)
F2B 0.089(2) 0.0378(14) 0.0554(18) -0.0195(13) 0.0027(15) 0.0210(14)
F3B 0.0459(14) 0.0183(10) 0.0785(19) -0.0034(11) -0.0160(13) -0.0032(9)
F4B 0.0470(15) 0.0385(14) 0.073(2) 0.0177(13) 0.0061(13) 0.0112(11)
F5B 0.076(2) 0.0701(19) 0.0481(17) -0.0180(14) 0.0020(14) 0.0403(16)
F6B 0.0313(14) 0.0470(15) 0.147(3) -0.0373(18) -0.0303(17) 0.0075(11)
F7B 0.0285(15) 0.177(4) 0.063(2) -0.010(2) 0.0040(14) -0.0091(19)
F8B 0.078(2) 0.070(2) 0.079(2) -0.0173(17) 0.0240(17) -0.0465(17)
F9B 0.0553(17) 0.085(2) 0.0412(16) -0.0188(15) 0.0212(13) -0.0209(15)
F10B 0.0286(13) 0.0447(14) 0.0763(19) -0.0125(13) -0.0057(12) -0.0044(10)
F11B 0.070(2) 0.105(2) 0.0425(16) -0.0172(16) -0.0164(14) -0.0443(17)
F12B 0.0462(15) 0.0323(13) 0.0662(18) -0.0013(12) 0.0043(13) -0.0107(11)
F13B 0.0417(17) 0.174(4) 0.0449(18) 0.040(2) -0.0086(14) -0.006(2)
F14B 0.080(2) 0.0491(16) 0.0531(17) -0.0056(13) -0.0344(15) -0.0011(14)
F15B 0.075(2) 0.0437(15) 0.089(2) -0.0065(15) -0.0538(17) 0.0249(14)
F16B 0.130(3) 0.0508(17) 0.0376(16) -0.0074(14) -0.0186(17) -0.0060(17)
F17B 0.125(3) 0.083(2) 0.070(2) -0.0168(18) -0.045(2) -0.033(2)
F18B 0.139(3) 0.112(3) 0.077(2) -0.062(2) -0.034(2) 0.070(3)
F19B 0.0210(16) 0.392(8) 0.125(4) -0.157(5) 0.0061(19) 0.003(3)
F20B 0.102(3) 0.100(3) 0.175(5) 0.021(3) 0.095(3) 0.012(2)
F21B 0.079(2) 0.087(3) 0.233(5) -0.110(3) 0.106(3) -0.047(2)
F22B 0.0206(10) 0.0381(12) 0.0451(14) -0.0112(10) 0.0047(9) -0.0031(9)
F23B 0.0481(16) 0.089(2) 0.073(2) -0.0557(17) 0.0166(14) -0.0416(15)
F24B 0.0581(17) 0.0321(13) 0.0603(18) 0.0101(12) 0.0236(13) -0.0044(11)
F25B 0.102(2) 0.0411(15) 0.103(3) -0.0105(16) -0.080(2) -0.0060(15)
F26B 0.0516(15) 0.0375(13) 0.0412(14) -0.0036(11) -0.0242(11) 0.0117(11)
F27B 0.080(2) 0.107(3) 0.0223(14) 0.0016(15) -0.0096(13) 0.0264(18)
F28B 0.0237(17) 0.219(5) 0.166(4) 0.104(4) 0.010(2) 0.031(2)
F29B 0.108(3) 0.061(2) 0.315(7) -0.052(3) -0.128(4) 0.049(2)
F30B 0.121(3) 0.224(5) 0.081(3) -0.062(3) -0.067(2) 0.128(3)
F31B 0.0290(12) 0.0271(12) 0.092(2) -0.0104(12) -0.0024(12) -0.0063(9)
F32B 0.0552(15) 0.0300(12) 0.0509(15) -0.0189(11) -0.0087(12) 0.0084(10)
F33B 0.0588(16) 0.0239(11) 0.0554(16) 0.0016(11) -0.0240(13) 0.0075(10)
F34B 0.112(3) 0.0291(14) 0.109(3) 0.0094(15) -0.070(2) -0.0201(15)
F35B 0.146(3) 0.0659(19) 0.0380(16) -0.0203(14) -0.0047(18) -0.056(2)
F36B 0.0322(16) 0.073(2) 0.216(4) -0.079(3) 0.015(2) -0.0221(14)
N5B 0.0246(15) 0.0192(13) 0.0368(18) -0.0093(12) -0.0064(13) 0.0004(11)
N6B 0.0240(15) 0.0206(13) 0.0320(17) -0.0079(12) -0.0027(12) -0.0030(11)
N7B 0.0237(15) 0.0328(16) 0.0303(17) -0.0046(13) -0.0017(12) -0.0074(12)
N8B 0.0250(15) 0.0323(16) 0.0209(15) -0.0022(12) -0.0033(12) -0.0054(12)
N9B 0.0276(16) 0.0291(15) 0.0310(17) -0.0033(13) -0.0101(13) 0.0063(12)
N10B 0.0351(17) 0.0218(14) 0.0369(18) -0.0051(13) -0.0147(14) 0.0066(12)
N11B 0.0202(14) 0.0220(13) 0.0294(16) -0.0085(12) -0.0005(11) -0.0014(11)
N12B 0.0196(14) 0.0206(13) 0.0298(16) -0.0081(12) 0.0010(11) -0.0022(10)
N13B 0.0256(15) 0.0258(14) 0.0210(15) -0.0044(12) -0.0075(11) 0.0069(11)
N14B 0.0206(14) 0.0255(14) 0.0228(15) -0.0002(12) -0.0051(11) 0.0051(11)
N15B 0.0249(15) 0.0208(14) 0.0372(18) -0.0085(13) -0.0117(13) 0.0017(11)
N16B 0.0275(15) 0.0189(13) 0.0296(16) -0.0062(12) -0.0112(12) 0.0013(11)
C53B 0.0265(17) 0.0190(15) 0.0261(18) -0.0064(13) -0.0057(14) -0.0013(13)
C54B 0.0250(17) 0.0219(16) 0.0285(19) -0.0080(14) -0.0032(14) -0.0051(13)
C55B 0.0249(17) 0.0207(15) 0.0205(17) -0.0033(13) -0.0009(13) -0.0044(12)
C56B 0.0300(19) 0.035(2) 0.028(2) -0.0053(16) 0.0030(15) -0.0046(15)
C57B 0.037(2) 0.0328(19) 0.0239(19) -0.0050(15) -0.0049(15) 0.0010(16)
C58B 0.0298(18) 0.0259(17) 0.0242(18) -0.0007(14) -0.0073(14) -0.0049(14)
C59B 0.0268(18) 0.0248(17) 0.034(2) 0.0046(15) -0.0064(15) 0.0015(14)
C60B 0.037(2) 0.0266(18) 0.048(3) -0.0068(18) -0.0088(18) 0.0117(16)
C61B 0.044(2) 0.0235(18) 0.040(2) -0.0083(16) -0.0096(18) 0.0042(16)
C62B 0.0219(16) 0.0225(16) 0.0278(18) -0.0073(14) -0.0014(13) -0.0001(13)
C63B 0.0238(17) 0.0201(15) 0.0306(19) -0.0089(14) -0.0023(14) -0.0005(13)
C64B 0.0239(17) 0.0197(15) 0.0235(17) -0.0054(13) -0.0012(13) -0.0027(12)
C65B 0.0302(18) 0.0266(17) 0.0205(17) -0.0035(14) -0.0058(14) 0.0042(14)
C66B 0.036(2) 0.0338(19) 0.0239(19) -0.0077(16) -0.0001(15) 0.0053(16)
C67B 0.0217(17) 0.0282(17) 0.030(2) -0.0008(15) -0.0016(14) 0.0057(13)
C68B 0.0229(16) 0.0214(15) 0.0229(17) -0.0039(13) -0.0035(13) 0.0020(12)
C69B 0.0200(16) 0.0302(17) 0.0224(17) -0.0054(14) -0.0039(13) 0.0022(13)
C70B 0.0224(16) 0.0227(15) 0.0158(16) -0.0036(12) -0.0017(12) 0.0003(12)
C71B 0.034(2) 0.0226(17) 0.046(2) -0.0093(17) -0.0095(18) 0.0004(15)
C72B 0.0284(19) 0.0232(17) 0.032(2) -0.0048(15) -0.0012(15) 0.0013(14)
C73B 0.040(3) 0.067(3) 0.039(3) -0.011(2) 0.008(2) -0.015(2)
C74B 0.035(2) 0.038(2) 0.032(2) -0.0033(17) -0.0070(17) -0.0097(17)
C75B 0.0267(19) 0.041(2) 0.039(2) 0.0140(18) -0.0072(17) 0.0029(16)
C76B 0.073(3) 0.035(2) 0.057(3) -0.016(2) -0.020(3) 0.012(2)
C77B 0.0232(19) 0.036(2) 0.056(3) -0.018(2) 0.0071(18) -0.0087(16)
C78B 0.031(2) 0.0266(18) 0.037(2) -0.0127(16) 0.0068(16) -0.0090(15)
C79B 0.046(2) 0.041(2) 0.022(2) -0.0064(17) -0.0126(17) 0.0073(18)
C80B 0.030(2) 0.046(2) 0.047(3) -0.005(2) -0.0043(19) 0.0183(18)
C81B 0.0287(19) 0.0258(17) 0.038(2) -0.0062(16) -0.0076(16) 0.0059(14)
C82B 0.0278(19) 0.0265(17) 0.033(2) -0.0031(15) -0.0051(15) -0.0043(14)

loop_
_atom_type_symbol
_atom_type_description
_atom_type_scat_dispersion_real
_atom_type_scat_dispersion_imag
_atom_type_scat_source
C C 0.0033 0.0016 'International Tables Vol C Tables 4.2.6.8 and 6.1.1.4'
H H 0.0000 0.0000 'International Tables Vol C Tables 4.2.6.8 and 6.1.1.4'
Ag Ag -0.8971 1.1015 'International Tables Vol C Tables 4.2.6.8 and 6.1.1.4'
F F 0.0171 0.0103 'International Tables Vol C Tables 4.2.6.8 and 6.1.1.4'
N N 0.0061 0.0033 'International Tables Vol C Tables 4.2.6.8 and 6.1.1.4'

loop_
_geom_angle_atom_site_label_1
_geom_angle_atom_site_label_2
_geom_angle_atom_site_label_3
_geom_angle
N2A Ag1A N1A 72.27(9)
N2A Ag1A N3A 127.79(9)
N3A Ag1A N1A 126.17(8)
N4A Ag1A N1A 125.77(9)
N4A Ag1A N2A 141.89(9)
N4A Ag1A N3A 72.42(9)
C1A N1A Ag1A 126.4(2)
C1A N1A C11A 118.6(3)
C11A N1A Ag1A 114.63(18)
C10A N2A Ag1A 123.9(2)
C10A N2A C12A 118.9(3)
C12A N2A Ag1A 117.19(19)
C27A N3A Ag1A 126.4(2)
C27A N3A C37A 118.8(3)
C37A N3A Ag1A 114.69(19)
C36A N4A Ag1A 123.7(2)
C36A N4A C38A 119.1(3)
C38A N4A Ag1A 116.97(19)
N1A C1A C2A 121.9(3)
N1A C1A C13A 117.6(3)
C2A C1A C13A 120.5(3)
C3A C2A C1A 121.0(3)
C2A C3A C4A 117.7(3)
C2A C3A C15A 119.3(3)
C4A C3A C15A 122.9(3)
C3A C4A C5A 122.7(3)
C11A C4A C3A 118.1(3)
C11A C4A C5A 119.1(3)
C6A C5A C4A 121.0(3)
C5A C6A C7A 121.5(3)
C8A C7A C6A 122.9(3)
C12A C7A C6A 119.2(3)
C12A C7A C8A 117.8(3)
C7A C8A C21A 122.8(3)
C9A C8A C7A 117.9(3)
C9A C8A C21A 119.3(3)
C8A C9A C10A 121.0(3)
N2A C10A C9A 121.5(3)
N2A C10A C14A 117.7(3)
C9A C10A C14A 120.8(3)
N1A C11A C4A 122.5(3)
N1A C11A C12A 117.9(3)
C4A C11A C12A 119.6(3)
N2A C12A C7A 122.8(3)
N2A C12A C11A 117.8(3)
C7A C12A C11A 119.4(3)
C16A C15A C3A 119.4(3)
C20A C15A C3A 121.4(3)
C20A C15A C16A 119.1(3)
C17A C16A C15A 120.2(3)
C18A C17A C16A 120.3(4)
C17A C18A C19A 120.0(4)
C18A C19A C20A 120.2(4)
C19A C20A C15A 120.2(3)
C22A C21A C8A 121.5(3)
C22A C21A C26A 119.1(3)
C26A C21A C8A 119.1(3)
C21A C22A C23A 120.0(4)
C24A C23A C22A 121.3(5)
C23A C24A C25A 119.1(4)
C24A C25A C26A 120.3(4)
C21A C26A C25A 120.1(4)
N3A C27A C28A 121.8(3)
N3A C27A C39A 117.4(3)
C28A C27A C39A 120.8(3)
C29A C28A C27A 121.1(3)
C28A C29A C30A 117.6(3)
C28A C29A C41A 121.3(3)
C30A C29A C41A 121.0(3)
C31A C30A C29A 122.5(3)
C37A C30A C29A 117.8(3)
C37A C30A C31A 119.5(3)
C32A C31A C30A 121.3(3)
C31A C32A C33A 121.5(3)
C34A C33A C32A 123.2(3)
C38A C33A C32A 118.6(3)
C38A C33A C34A 118.1(3)
C33A C34A C47A 122.0(3)
C35A C34A C33A 117.7(3)
C35A C34A C47A 120.4(3)
C34A C35A C36A 121.4(3)
N4A C36A C35A 121.3(3)
N4A C36A C40A 117.4(3)
C35A C36A C40A 121.2(3)
N3A C37A C30A 122.9(3)
N3A C37A C38A 117.9(3)
C30A C37A C38A 119.2(3)
N4A C38A C33A 122.4(3)
N4A C38A C37A 117.7(3)
C33A C38A C37A 119.9(3)
C42A C41A C29A 119.3(3)
C46A C41A C29A 122.2(3)
C46A C41A C42A 118.5(3)
C43A C42A C41A 120.7(3)
C44A C43A C42A 120.3(3)
C43A C44A C45A 119.8(3)
C46A C45A C44A 120.2(3)
C45A C46A C41A 120.6(3)
C48A C47A C34A 121.4(3)
C52A C47A C34A 120.3(3)
C52A C47A C48A 118.3(3)
C49A C48A C47A 120.5(3)
C50A C49A C48A 120.0(3)
C51A C50A C49A 120.1(3)
C50A C51A C52A 120.2(3)
C51A C52A C47A 120.9(3)
N1B Ag1B N2B 72.42(9)
N1B Ag1B N4B 130.95(9)
N2B Ag1B N4B 122.66(9)
N3B Ag1B N1B 134.51(9)
N3B Ag1B N2B 133.70(9)
N3B Ag1B N4B 72.34(9)
C1B N1B Ag1B 125.1(2)
C1B N1B C11B 118.7(3)
C11B N1B Ag1B 115.9(2)
C10B N2B Ag1B 125.1(2)
C10B N2B C12B 119.4(3)
C12B N2B Ag1B 115.38(19)
C27B N3B Ag1B 124.0(2)
C27B N3B C37B 118.7(3)
C37B N3B Ag1B 117.2(2)
C36B N4B Ag1B 126.7(2)
C36B N4B C38B 118.9(3)
C38B N4B Ag1B 114.3(2)
N1B C1B C2B 121.4(3)
N1B C1B C13B 118.2(3)
C2B C1B C13B 120.3(3)
C3B C2B C1B 121.7(3)
C2B C3B C4B 117.3(3)
C2B C3B C15B 120.0(3)
C4B C3B C15B 122.7(3)
C3B C4B C5B 122.8(3)
C11B C4B C3B 117.7(3)
C11B C4B C5B 119.4(3)
C6B C5B C4B 121.2(3)
C5B C6B C7B 121.2(3)
C8B C7B C6B 123.3(3)
C12B C7B C6B 119.3(3)
C12B C7B C8B 117.4(3)
C7B C8B C21B 122.1(3)
C9B C8B C7B 118.2(3)
C9B C8B C21B 119.7(3)
C8B C9B C10B 121.4(3)
N2B C10B C9B 121.0(3)
N2B C10B C14B 117.4(3)
C9B C10B C14B 121.6(3)
N1B C11B C4B 122.9(3)
N1B C11B C12B 117.8(3)
C4B C11B C12B 119.3(3)
N2B C12B C7B 122.6(3)
N2B C12B C11B 117.8(3)
C7B C12B C11B 119.6(3)
C16B C15B C3B 120.4(3)
C16B C15B C20B 118.9(3)
C20B C15B C3B 120.7(3)
C17B C16B C15B 120.5(3)
C16B C17B C18B 120.0(3)
C19B C18B C17B 120.1(3)
C20B C19B C18B 120.2(3)
C19B C20B C15B 120.4(3)
C22B C21B C8B 120.6(3)
C22B C21B C26B 119.4(3)
C26B C21B C8B 119.9(3)
C21B C22B C23B 119.8(3)
C24B C23B C22B 120.3(4)
C25B C24B C23B 119.8(3)
C24B C25B C26B 120.7(3)
C25B C26B C21B 119.9(3)
N3B C27B C28B 122.0(3)
N3B C27B C39B 117.7(3)
C28B C27B C39B 120.3(3)
C29B C28B C27B 120.6(3)
C28B C29B C30B 118.4(3)
C28B C29B C41B 119.8(3)
C30B C29B C41B 121.7(3)
C29B C30B C31B 123.7(3)
C37B C30B C29B 117.6(3)
C37B C30B C31B 118.7(3)
C32B C31B C30B 122.4(3)
C31B C32B C33B 121.0(3)
C34B C33B C32B 123.2(3)
C38B C33B C32B 118.7(3)
C38B C33B C34B 118.1(3)
C33B C34B C47B 122.5(3)
C35B C34B C33B 117.5(3)
C35B C34B C47B 120.1(3)
C34B C35B C36B 121.7(3)
N4B C36B C35B 121.3(3)
N4B C36B C40B 117.0(3)
C35B C36B C40B 121.6(3)
N3B C37B C30B 122.5(3)
N3B C37B C38B 118.2(3)
C30B C37B C38B 119.3(3)
N4B C38B C33B 122.4(3)
N4B C38B C37B 117.8(3)
C33B C38B C37B 119.8(3)
C42B C41B C29B 119.1(3)
C46B C41B C29B 121.8(3)
C46B C41B C42B 119.0(3)
C43B C42B C41B 121.0(4)
C44B C43B C42B 119.9(4)
C43B C44B C45B 119.9(4)
C44B C45B C46B 120.2(4)
C41B C46B C45B 119.9(4)
C48B C47B C34B 121.3(3)
C48B C47B C52B 118.5(3)
C52B C47B C34B 120.2(3)
C49B C48B C47B 120.7(3)
C50B C49B C48B 120.5(4)
C49B C50B C51B 119.4(4)
C52B C51B C50B 120.8(4)
C51B C52B C47B 120.1(4)
N5A Ag2A Ag3A 61.91(7)
N5A Ag2A N7A 114.06(10)
N7A Ag2A Ag3A 127.79(7)
N9A Ag2A Ag3A 87.22(8)
N9A Ag2A N5A 135.22(11)
N9A Ag2A N7A 110.46(11)
Ag4A Ag3A Ag2A 92.674(10)
N6A Ag3A Ag2A 66.09(8)
N6A Ag3A Ag4A 111.45(8)
N6A Ag3A N11A 171.74(11)
N11A Ag3A Ag2A 105.80(8)
N11A Ag3A Ag4A 66.16(8)
Ag3A Ag4A Ag5A 79.249(9)
N12A Ag4A Ag3A 62.73(7)
N12A Ag4A Ag5A 128.27(7)
N12A Ag4A N13A 137.13(11)
N12A Ag4A N15A 113.84(10)
N13A Ag4A Ag3A 82.74(7)
N13A Ag4A Ag5A 61.66(7)
N13A Ag4A N15A 107.76(10)
N15A Ag4A Ag3A 130.62(7)
N15A Ag4A Ag5A 65.93(7)
N8A Ag5A Ag4A 116.89(8)
N8A Ag5A N14A 178.46(12)
N14A Ag5A Ag4A 64.18(7)
N10A Ag6A N16A 178.50(11)
N6A N5A Ag2A 115.99(19)
C53A N5A Ag2A 133.6(2)
C53A N5A N6A 107.1(3)
N5A N6A Ag3A 114.4(2)
C55A N6A Ag3A 137.8(2)
C55A N6A N5A 107.7(3)
N8A N7A Ag2A 121.5(2)
C56A N7A Ag2A 131.5(3)
C56A N7A N8A 107.0(3)
N7A N8A Ag5A 119.9(2)
C58A N8A Ag5A 132.0(3)
C58A N8A N7A 107.9(3)
N10A N9A Ag2A 119.0(2)
C59A N9A Ag2A 132.3(2)
C59A N9A N10A 107.0(3)
N9A N10A Ag6A 119.00(19)
C61A N10A Ag6A 133.7(2)
C61A N10A N9A 107.2(3)
N12A N11A Ag3A 115.23(19)
C62A N11A Ag3A 135.6(2)
C62A N11A N12A 108.5(3)
N11A N12A Ag4A 115.06(19)
C64A N12A Ag4A 137.9(2)
C64A N12A N11A 107.0(3)
N14A N13A Ag4A 115.4(2)
C65A N13A Ag4A 134.8(2)
C65A N13A N14A 107.8(3)
N13A N14A Ag5A 118.7(2)
C67A N14A Ag5A 132.8(2)
C67A N14A N13A 107.3(3)
N16A N15A Ag4A 117.0(2)
C68A N15A Ag4A 134.0(2)
C68A N15A N16A 107.0(3)
N15A N16A Ag6A 120.6(2)
C70A N16A Ag6A 131.3(2)
C70A N16A N15A 107.9(3)
F28A C07H F29A 107.1(4)
F28A C07H F30A 106.2(4)
F28A C07H C67A 111.7(3)
F29A C07H F30A 104.1(4)
F29A C07H C67A 113.8(4)
F30A C07H C67A 113.3(4)
N5A C53A C54A 111.1(3)
N5A C53A C71A 119.8(3)
C54A C53A C71A 128.9(3)
C55A C54A C53A 103.3(3)
N6A C55A C54A 110.7(3)
N6A C55A C72A 120.6(3)
C54A C55A C72A 128.6(3)
N7A C56A C57A 111.4(4)
N7A C56A C73A 120.4(4)
C57A C56A C73A 128.2(4)
C56A C57A C58A 103.3(4)
N8A C58A C57A 110.5(4)
N8A C58A C74A 121.5(3)
C57A C58A C74A 128.0(4)
N9A C59A C60A 111.2(3)
N9A C59A C75A 119.7(3)
C60A C59A C75A 129.1(3)
C61A C60A C59A 103.0(3)
N10A C61A C60A 111.6(3)
N10A C61A C76A 120.7(3)
C60A C61A C76A 127.7(3)
N11A C62A C63A 109.7(3)
N11A C62A C77A 120.4(3)
C63A C62A C77A 129.9(3)
C62A C63A C64A 104.2(3)
N12A C64A C63A 110.6(3)
N12A C64A C78A 120.2(3)
C63A C64A C78A 129.2(3)
N13A C65A C066 120.4(3)
N13A C65A C66A 110.5(3)
C66A C65A C066 129.0(3)
F25A C066 F27A 105.9(3)
F25A C066 C65A 113.3(3)
F26A C066 F25A 106.3(4)
F26A C066 F27A 106.4(4)
F26A C066 C65A 113.0(3)
F27A C066 C65A 111.4(3)
C67A C66A C65A 103.6(3)
N14A C67A C07H 120.4(3)
N14A C67A C66A 110.8(3)
C66A C67A C07H 128.8(3)
N15A C68A C69A 111.3(3)
N15A C68A C79A 120.9(3)
C69A C68A C79A 127.7(3)
C68A C69A C70A 103.3(3)
N16A C70A C69A 110.5(3)
N16A C70A C80A 120.6(3)
C69A C70A C80A 129.0(4)
F1A C71A F3A 104.6(3)
F1A C71A C53A 113.3(3)
F2A C71A F1A 108.1(4)
F2A C71A F3A 105.6(3)
F2A C71A C53A 112.6(3)
F3A C71A C53A 112.1(3)
F4A C72A F5A 105.2(3)
F4A C72A C55A 113.2(3)
F5A C72A C55A 111.8(4)
F6A C72A F4A 107.8(4)
F6A C72A F5A 106.9(4)
F6A C72A C55A 111.4(3)
F7A C73A F8A 106.5(4)
F7A C73A C56A 112.2(4)
F8A C73A C56A 112.3(4)
F9A C73A F7A 107.5(4)
F9A C73A F8A 105.0(5)
F9A C73A C56A 112.8(4)
F10A C74A C58A 112.8(3)
F11A C74A F10A 105.2(4)
F11A C74A C58A 112.4(4)
F12A C74A F10A 105.4(4)
F12A C74A F11A 106.4(4)
F12A C74A C58A 113.9(3)
F13A C75A F15A 106.7(4)
F13A C75A C59A 113.7(3)
F14A C75A F13A 105.4(4)
F14A C75A F15A 106.0(4)
F14A C75A C59A 112.8(4)
F15A C75A C59A 111.7(3)
F16A C76A C61A 113.0(3)
F17A C76A F16A 106.0(3)
F17A C76A F18A 107.1(3)
F17A C76A C61A 113.5(3)
F18A C76A F16A 105.6(3)
F18A C76A C61A 111.1(3)
F19A C77A F20A 106.4(3)
F19A C77A F21A 107.4(3)
F19A C77A C62A 112.7(3)
F20A C77A C62A 112.2(3)
F21A C77A F20A 106.1(3)
F21A C77A C62A 111.5(3)
F22A C78A F24A 106.1(3)
F22A C78A C64A 111.4(3)
F23A C78A F22A 106.9(3)
F23A C78A F24A 106.1(3)
F23A C78A C64A 113.0(3)
F24A C78A C64A 112.9(3)
F31A C79A C68A 111.6(3)
F32A C79A F31A 100.9(4)
F32A C79A C68A 113.9(3)
F33A C79A F31A 107.6(5)
F33A C79A F32A 107.8(4)
F33A C79A C68A 114.2(4)
F34A C80A C70A 113.2(4)
F35A C80A F34A 106.6(4)
F35A C80A F36A 107.3(5)
F35A C80A C70A 113.8(4)
F36A C80A F34A 103.2(4)
F36A C80A C70A 112.0(4)
Ag3B Ag2B Ag6B 74.513(9)
N5B Ag2B Ag3B 61.08(7)
N5B Ag2B Ag6B 70.32(8)
N5B Ag2B N9B 108.40(10)
N7B Ag2B Ag3B 87.94(8)
N7B Ag2B Ag6B 135.31(8)
N7B Ag2B N5B 134.93(11)
N7B Ag2B N9B 116.65(11)
N9B Ag2B Ag3B 132.46(7)
N9B Ag2B Ag6B 59.22(7)
N6B Ag3B Ag2B 64.86(8)
N6B Ag3B N11B 175.88(11)
N11B Ag3B Ag2B 111.69(7)
Ag5B Ag4B Ag6B 84.459(9)
N12B Ag4B Ag5B 93.01(7)
N12B Ag4B Ag6B 129.75(7)
N12B Ag4B N15B 101.35(10)
N13B Ag4B Ag5B 61.73(7)
N13B Ag4B Ag6B 71.04(8)
N13B Ag4B N12B 147.72(10)
N13B Ag4B N15B 110.93(10)
N15B Ag4B Ag5B 141.75(7)
N15B Ag4B Ag6B 59.11(7)
N8B Ag5B Ag4B 105.19(8)
N8B Ag5B N14B 170.90(10)
N14B Ag5B Ag4B 65.98(7)
Ag2B Ag6B Ag4B 76.155(9)
N10B Ag6B Ag2B 65.61(9)
N10B Ag6B Ag4B 107.44(8)
N10B Ag6B N16B 174.34(11)
N16B Ag6B Ag2B 109.99(8)
N16B Ag6B Ag4B 67.47(7)
N6B N5B Ag2B 116.49(19)
C53B N5B Ag2B 135.8(2)
C53B N5B N6B 107.0(3)
N5B N6B Ag3B 116.9(2)
C55B N6B Ag3B 135.0(2)
C55B N6B N5B 108.0(3)
N8B N7B Ag2B 119.9(2)
C56B N7B Ag2B 132.1(2)
C56B N7B N8B 107.0(3)
N7B N8B Ag5B 116.5(2)
C58B N8B Ag5B 135.6(2)
C58B N8B N7B 107.9(3)
N10B N9B Ag2B 118.2(2)
C59B N9B Ag2B 133.5(3)
C59B N9B N10B 107.1(3)
N9B N10B Ag6B 115.9(2)
C61B N10B Ag6B 136.1(3)
C61B N10B N9B 108.0(3)
N12B N11B Ag3B 120.04(19)
C62B N11B Ag3B 132.0(2)
C62B N11B N12B 107.8(3)
N11B N12B Ag4B 116.68(19)
C64B N12B Ag4B 131.4(2)
C64B N12B N11B 106.9(3)
N14B N13B Ag4B 118.3(2)
C65B N13B Ag4B 134.4(2)
C65B N13B N14B 107.1(3)
N13B N14B Ag5B 113.5(2)
C67B N14B Ag5B 138.8(2)
C67B N14B N13B 107.5(3)
N16B N15B Ag4B 116.60(19)
C68B N15B Ag4B 135.6(2)
C68B N15B N16B 107.3(3)
N15B N16B Ag6B 116.49(19)
C70B N16B Ag6B 135.5(2)
C70B N16B N15B 108.1(3)
N5B C53B C54B 111.2(3)
N5B C53B C71B 120.4(3)
C54B C53B C71B 128.5(3)
C53B C54B C55B 103.5(3)
N6B C55B C54B 110.4(3)
N6B C55B C72B 119.8(3)
C54B C55B C72B 129.8(3)
N7B C56B C57B 111.3(3)
N7B C56B C73B 119.9(3)
C57B C56B C73B 128.8(4)
C58B C57B C56B 103.0(3)
N8B C58B C57B 110.7(3)
N8B C58B C74B 120.9(3)
C57B C58B C74B 128.3(3)
N9B C59B C60B 111.4(3)
N9B C59B C75B 119.3(3)
C60B C59B C75B 129.3(3)
C59B C60B C61B 103.1(3)
N10B C61B C60B 110.4(3)
N10B C61B C76B 120.8(3)
C60B C61B C76B 128.8(4)
N11B C62B C63B 110.9(3)
N11B C62B C77B 120.6(3)
C63B C62B C77B 128.5(3)
C62B C63B C64B 103.2(3)
N12B C64B C63B 111.2(3)
N12B C64B C78B 121.3(3)
C63B C64B C78B 127.5(3)
N13B C65B C66B 111.3(3)
N13B C65B C79B 120.6(3)
C66B C65B C79B 128.1(3)
C67B C66B C65B 103.3(3)
N14B C67B C66B 110.8(3)
N14B C67B C80B 121.3(3)
C66B C67B C80B 127.9(3)
N15B C68B C69B 110.8(3)
N15B C68B C81B 120.3(3)
C69B C68B C81B 128.9(3)
C70B C69B C68B 103.3(3)
N16B C70B C69B 110.5(3)
N16B C70B C82B 121.6(3)
C69B C70B C82B 127.8(3)
F1B C71B F3B 107.1(3)
F1B C71B C53B 112.6(3)
F2B C71B F1B 106.0(3)
F2B C71B F3B 106.8(3)
F2B C71B C53B 112.8(3)
F3B C71B C53B 111.2(3)
F4B C72B F5B 104.9(3)
F4B C72B C55B 113.6(3)
F5B C72B C55B 112.0(3)
F6B C72B F4B 107.6(3)
F6B C72B F5B 105.8(3)
F6B C72B C55B 112.4(3)
F7B C73B F8B 106.4(4)
F7B C73B F9B 107.3(4)
F7B C73B C56B 112.4(4)
F8B C73B F9B 107.0(4)
F8B C73B C56B 113.1(4)
F9B C73B C56B 110.3(4)
F10B C74B F12B 105.6(3)
F10B C74B C58B 113.1(3)
F11B C74B F10B 107.7(3)
F11B C74B F12B 106.8(3)
F11B C74B C58B 111.1(3)
F12B C74B C58B 112.2(3)
F13B C75B F14B 105.1(4)
F13B C75B F15B 108.7(4)
F13B C75B C59B 112.6(3)
F14B C75B C59B 113.3(3)
F15B C75B F14B 105.4(3)
F15B C75B C59B 111.4(4)
F16B C76B F17B 105.1(4)
F16B C76B C61B 113.5(4)
F17B C76B C61B 112.6(4)
F18B C76B F16B 108.4(5)
F18B C76B F17B 105.5(4)
F18B C76B C61B 111.3(4)
F19B C77B F20B 97.0(5)
F19B C77B C62B 115.6(4)
F20B C77B C62B 113.1(4)
F21B C77B F19B 111.5(4)
F21B C77B F20B 102.0(4)
F21B C77B C62B 115.3(3)
F22B C78B F23B 107.0(3)
F22B C78B F24B 106.6(3)
F22B C78B C64B 113.2(3)
F23B C78B C64B 111.2(3)
F24B C78B F23B 105.6(3)
F24B C78B C64B 112.7(3)
F25B C79B F26B 106.4(3)
F25B C79B F27B 108.6(3)
F25B C79B C65B 112.1(3)
F26B C79B F27B 105.2(3)
F26B C79B C65B 112.8(3)
F27B C79B C65B 111.4(3)
F28B C80B F29B 105.2(5)
F28B C80B F30B 105.6(5)
F28B C80B C67B 114.3(4)
F29B C80B C67B 113.0(4)
F30B C80B F29B 103.4(5)
F30B C80B C67B 114.3(3)
F31B C81B F32B 106.4(3)
F31B C81B F33B 107.4(3)
F31B C81B C68B 112.4(3)
F32B C81B F33B 105.8(3)
F32B C81B C68B 113.3(3)
F33B C81B C68B 111.1(3)
F34B C82B C70B 113.9(3)
F35B C82B F34B 103.8(3)
F35B C82B C70B 113.2(3)
F36B C82B F34B 106.0(4)
F36B C82B F35B 106.0(4)
F36B C82B C70B 113.1(3)

loop_
_geom_bond_atom_site_label_1
_geom_bond_atom_site_label_2
_geom_bond_distance
Ag1A N1A 2.342(3)
Ag1A N2A 2.281(2)
Ag1A N3A 2.339(3)
Ag1A N4A 2.275(2)
N1A C1A 1.332(4)
N1A C11A 1.366(4)
N2A C10A 1.334(4)
N2A C12A 1.357(4)
N3A C27A 1.332(4)
N3A C37A 1.363(4)
N4A C36A 1.332(4)
N4A C38A 1.362(4)
C1A C2A 1.405(4)
C1A C13A 1.503(4)
C2A C3A 1.372(4)
C3A C4A 1.426(4)
C3A C15A 1.493(4)
C4A C5A 1.435(4)
C4A C11A 1.407(4)
C5A C6A 1.357(4)
C6A C7A 1.426(4)
C7A C8A 1.423(4)
C7A C12A 1.408(4)
C8A C9A 1.376(5)
C8A C21A 1.495(4)
C9A C10A 1.402(4)
C10A C14A 1.496(5)
C11A C12A 1.453(4)
C15A C16A 1.393(5)
C15A C20A 1.392(5)
C16A C17A 1.388(5)
C17A C18A 1.378(6)
C18A C19A 1.382(6)
C19A C20A 1.389(5)
C21A C22A 1.365(5)
C21A C26A 1.373(5)
C22A C23A 1.395(6)
C23A C24A 1.341(7)
C24A C25A 1.379(7)
C25A C26A 1.390(6)
C27A C28A 1.405(4)
C27A C39A 1.503(4)
C28A C29A 1.373(4)
C29A C30A 1.437(4)
C29A C41A 1.484(4)
C30A C31A 1.428(4)
C30A C37A 1.402(4)
C31A C32A 1.351(4)
C32A C33A 1.431(4)
C33A C34A 1.426(4)
C33A C38A 1.410(4)
C34A C35A 1.371(4)
C34A C47A 1.482(4)
C35A C36A 1.406(4)
C36A C40A 1.496(4)
C37A C38A 1.454(4)
C41A C42A 1.399(4)
C41A C46A 1.396(5)
C42A C43A 1.384(5)
C43A C44A 1.383(5)
C44A C45A 1.386(5)
C45A C46A 1.386(5)
C47A C48A 1.400(4)
C47A C52A 1.392(4)
C48A C49A 1.394(4)
C49A C50A 1.381(5)
C50A C51A 1.375(5)
C51A C52A 1.388(5)
Ag1B N1B 2.299(3)
Ag1B N2B 2.315(2)
Ag1B N3B 2.270(3)
Ag1B N4B 2.361(3)
N1B C1B 1.329(4)
N1B C11B 1.361(4)
N2B C10B 1.331(4)
N2B C12B 1.365(4)
N3B C27B 1.332(4)
N3B C37B 1.363(4)
N4B C36B 1.333(4)
N4B C38B 1.364(4)
C1B C2B 1.403(5)
C1B C13B 1.501(4)
C2B C3B 1.370(4)
C3B C4B 1.430(4)
C3B C15B 1.478(4)
C4B C5B 1.434(4)
C4B C11B 1.407(4)
C5B C6B 1.351(4)
C6B C7B 1.433(4)
C7B C8B 1.428(4)
C7B C12B 1.409(4)
C8B C9B 1.371(4)
C8B C21B 1.488(4)
C9B C10B 1.404(4)
C10B C14B 1.497(4)
C11B C12B 1.452(4)
C15B C16B 1.394(4)
C15B C20B 1.399(5)
C16B C17B 1.382(5)
C17B C18B 1.387(5)
C18B C19B 1.382(5)
C19B C20B 1.380(5)
C21B C22B 1.391(5)
C21B C26B 1.393(4)
C22B C23B 1.394(5)
C23B C24B 1.382(5)
C24B C25B 1.374(5)
C25B C26B 1.388(5)
C27B C28B 1.404(5)
C27B C39B 1.511(5)
C28B C29B 1.374(5)
C29B C30B 1.419(4)
C29B C41B 1.492(4)
C30B C31B 1.422(4)
C30B C37B 1.416(4)
C31B C32B 1.347(4)
C32B C33B 1.435(4)
C33B C34B 1.422(4)
C33B C38B 1.416(4)
C34B C35B 1.371(5)
C34B C47B 1.489(5)
C35B C36B 1.404(5)
C36B C40B 1.497(5)
C37B C38B 1.452(4)
C41B C42B 1.385(5)
C41B C46B 1.382(5)
C42B C43B 1.381(5)
C43B C44B 1.372(6)
C44B C45B 1.380(6)
C45B C46B 1.396(5)
C47B C48B 1.392(5)
C47B C52B 1.397(5)
C48B C49B 1.385(5)
C49B C50B 1.373(6)
C50B C51B 1.387(6)
C51B C52B 1.382(6)
Ag2A Ag3A 3.2207(4)
Ag2A N5A 2.195(3)
Ag2A N7A 2.282(3)
Ag2A N9A 2.176(3)
Ag3A Ag4A 3.1995(4)
Ag3A N6A 2.085(3)
Ag3A N11A 2.086(3)
Ag4A Ag5A 3.3124(4)
Ag4A N12A 2.195(3)
Ag4A N13A 2.210(3)
Ag4A N15A 2.282(3)
Ag5A N8A 2.079(3)
Ag5A N14A 2.083(3)
Ag6A N10A 2.088(3)
Ag6A N16A 2.090(3)
F1A C71A 1.327(5)
F2A C71A 1.315(4)
F3A C71A 1.335(4)
F4A C72A 1.323(4)
F5A C72A 1.347(5)
F6A C72A 1.312(5)
F7A C73A 1.323(5)
F8A C73A 1.337(6)
F9A C73A 1.318(6)
F10A C74A 1.321(5)
F11A C74A 1.321(5)
F12A C74A 1.313(5)
F13A C75A 1.320(5)
F14A C75A 1.319(5)
F15A C75A 1.322(5)
F16A C76A 1.339(5)
F17A C76A 1.330(4)
F18A C76A 1.338(4)
F19A C77A 1.327(4)
F20A C77A 1.340(5)
F21A C77A 1.332(4)
F22A C78A 1.337(4)
F23A C78A 1.331(4)
F24A C78A 1.339(4)
F25A C066 1.320(4)
F26A C066 1.317(5)
F27A C066 1.340(5)
F28A C07H 1.320(4)
F29A C07H 1.328(5)
F30A C07H 1.335(6)
F31A C79A 1.322(6)
F32A C79A 1.310(5)
F33A C79A 1.239(5)
F34A C80A 1.326(5)
F35A C80A 1.281(6)
F36A C80A 1.322(5)
N5A N6A 1.358(4)
N5A C53A 1.339(4)
N6A C55A 1.344(4)
N7A N8A 1.355(4)
N7A C56A 1.346(5)
N8A C58A 1.348(5)
N9A N10A 1.363(4)
N9A C59A 1.344(4)
N10A C61A 1.346(4)
N11A N12A 1.360(4)
N11A C62A 1.348(4)
N12A C64A 1.348(4)
N13A N14A 1.358(4)
N13A C65A 1.337(4)
N14A C67A 1.345(4)
N15A N16A 1.359(4)
N15A C68A 1.337(4)
N16A C70A 1.339(4)
C07H C67A 1.484(5)
C53A C54A 1.383(5)
C53A C71A 1.484(5)
C54A C55A 1.374(5)
C55A C72A 1.491(5)
C56A C57A 1.376(6)
C56A C73A 1.480(6)
C57A C58A 1.382(5)
C58A C74A 1.481(6)
C59A C60A 1.387(5)
C59A C75A 1.481(5)
C60A C61A 1.369(5)
C61A C76A 1.485(5)
C62A C63A 1.381(5)
C62A C77A 1.479(5)
C63A C64A 1.382(5)
C64A C78A 1.479(5)
C65A C066 1.477(5)
C65A C66A 1.384(5)
C66A C67A 1.374(5)
C68A C69A 1.374(5)
C68A C79A 1.485(5)
C69A C70A 1.380(5)
C70A C80A 1.487(5)
Ag2B Ag3B 3.3013(4)
Ag2B Ag6B 3.3598(4)
Ag2B N5B 2.205(3)
Ag2B N7B 2.178(3)
Ag2B N9B 2.265(3)
Ag3B N6B 2.076(3)
Ag3B N11B 2.081(3)
Ag4B Ag5B 3.2384(4)
Ag4B Ag6B 3.3625(4)
Ag4B N12B 2.192(3)
Ag4B N13B 2.167(3)
Ag4B N15B 2.358(3)
Ag5B N8B 2.096(3)
Ag5B N14B 2.097(3)
Ag6B N10B 2.084(3)
Ag6B N16B 2.085(3)
F1B C71B 1.334(4)
F2B C71B 1.331(5)
F3B C71B 1.337(4)
F4B C72B 1.322(4)
F5B C72B 1.327(4)
F6B C72B 1.318(4)
F7B C73B 1.325(5)
F8B C73B 1.333(6)
F9B C73B 1.337(5)
F10B C74B 1.332(5)
F11B C74B 1.331(4)
F12B C74B 1.338(4)
F13B C75B 1.321(5)
F14B C75B 1.328(5)
F15B C75B 1.326(4)
F16B C76B 1.324(5)
F17B C76B 1.330(6)
F18B C76B 1.322(5)
F19B C77B 1.252(5)
F20B C77B 1.321(6)
F21B C77B 1.251(5)
F22B C78B 1.331(4)
F23B C78B 1.343(4)
F24B C78B 1.338(5)
F25B C79B 1.320(5)
F26B C79B 1.326(4)
F27B C79B 1.329(5)
F28B C80B 1.245(5)
F29B C80B 1.285(5)
F30B C80B 1.281(5)
F31B C81B 1.335(4)
F32B C81B 1.340(4)
F33B C81B 1.341(4)
F34B C82B 1.320(4)
F35B C82B 1.315(4)
F36B C82B 1.296(4)
N5B N6B 1.360(4)
N5B C53B 1.342(4)
N6B C55B 1.343(4)
N7B N8B 1.356(4)
N7B C56B 1.335(5)
N8B C58B 1.340(4)
N9B N10B 1.351(4)
N9B C59B 1.340(4)
N10B C61B 1.345(5)
N11B N12B 1.359(4)
N11B C62B 1.345(4)
N12B C64B 1.345(4)
N13B N14B 1.363(3)
N13B C65B 1.330(4)
N14B C67B 1.341(4)
N15B N16B 1.360(4)
N15B C68B 1.342(4)
N16B C70B 1.344(4)
C53B C54B 1.379(5)
C53B C71B 1.489(5)
C54B C55B 1.381(4)
C55B C72B 1.484(5)
C56B C57B 1.382(5)
C56B C73B 1.496(6)
C57B C58B 1.375(5)
C58B C74B 1.486(5)
C59B C60B 1.377(5)
C59B C75B 1.488(5)
C60B C61B 1.382(5)
C61B C76B 1.480(6)
C62B C63B 1.376(5)
C62B C77B 1.479(5)
C63B C64B 1.383(4)
C64B C78B 1.480(5)
C65B C66B 1.381(5)
C65B C79B 1.492(5)
C66B C67B 1.371(5)
C67B C80B 1.481(5)
C68B C69B 1.391(5)
C68B C81B 1.482(5)
C69B C70B 1.381(4)
C70B C82B 1.473(5)
